data_7124283
loop_
_publ_author_name
'Liu, Fupin'
'Spree, Lukas'

_publ_section_title
;
 Molecular Spinning Top: Visualizing the Dynamics of M3N@C80 with Variable
 Temperature Single Crystal X-ray Diffraction
;
_journal_name_full 'Chemical Communications'
_journal_paper_doi 10.1039/C9CC06363C
_journal_year 2019
_chemical_formula_moiety ;Ho2LuN@C80/NiOEP/2C6H6;
_chemical_formula_sum 'C128 H56 Ho2 Lu N5 Ni'
_chemical_formula_weight 2227.31
_chemical_name_common ;Ho2LuN@Ih(7)-C80/NiOEP/2C6H6;
_space_group_crystal_system triclinic
_space_group_IT_number 2
_space_group_name_Hall '-P 1'
_space_group_name_H-M_alt 'P -1'
_symmetry_space_group_name_Hall '-P 1'
_symmetry_space_group_name_H-M 'P -1'
_atom_sites_solution_hydrogens geom
_audit_creation_method SHELXL-2018/1
_audit_update_record
;
2019-08-14 deposited with the CCDC.    2019-10-07 downloaded from the CCDC.
;
_cell_angle_alpha 81.20(3)
_cell_angle_beta 74.06(3)
_cell_angle_gamma 86.21(3)
_cell_formula_units_Z 2
_cell_length_a 14.800(3)
_cell_length_b 15.490(3)
_cell_length_c 17.890(4)
_cell_measurement_reflns_used 59468
_cell_measurement_temperature 250(2)
_cell_measurement_theta_max 28.575
_cell_measurement_theta_min 1.058
_cell_volume 3895.9(15)
_computing_cell_refinement XDS
_computing_data_collection XDS
_computing_data_reduction XDS
_computing_structure_refinement 'SHELXL-2018/1 (Sheldrick, 2018)'
_computing_structure_solution 'SHELXT 2014/5 (Sheldrick, 2014)'
_diffrn_ambient_temperature 250(2)
_diffrn_measured_fraction_theta_full 0.902
_diffrn_measured_fraction_theta_max 0.825
_diffrn_measurement_device_type MAR225CCD
_diffrn_measurement_method 'phi scan'
_diffrn_radiation_type synchrotron
_diffrn_radiation_wavelength 0.89429
_diffrn_reflns_av_R_equivalents 0.0571
_diffrn_reflns_av_unetI/netI 0.0467
_diffrn_reflns_Laue_measured_fraction_full 0.902
_diffrn_reflns_Laue_measured_fraction_max 0.825
_diffrn_reflns_limit_h_max 19
_diffrn_reflns_limit_h_min -19
_diffrn_reflns_limit_k_max 19
_diffrn_reflns_limit_k_min -20
_diffrn_reflns_limit_l_max 23
_diffrn_reflns_limit_l_min -23
_diffrn_reflns_number 59468
_diffrn_reflns_point_group_measured_fraction_full 0.902
_diffrn_reflns_point_group_measured_fraction_max 0.825
_diffrn_reflns_theta_full 32.451
_diffrn_reflns_theta_max 36.065
_diffrn_reflns_theta_min 1.504
_diffrn_source 'BESSY BL MX-14.3'
_exptl_absorpt_coefficient_mu 6.549
_exptl_absorpt_correction_type none
_exptl_crystal_colour black
_exptl_crystal_density_diffrn 1.899
_exptl_crystal_description block
_exptl_crystal_F_000 2184
_exptl_crystal_size_max 0.07
_exptl_crystal_size_mid 0.06
_exptl_crystal_size_min 0.05
_refine_diff_density_max 1.850
_refine_diff_density_min -2.436
_refine_diff_density_rms 0.176
_refine_ls_extinction_method none
_refine_ls_goodness_of_fit_ref 1.762
_refine_ls_hydrogen_treatment constr
_refine_ls_matrix_type full
_refine_ls_number_parameters 1321
_refine_ls_number_reflns 15398
_refine_ls_number_restraints 1102
_refine_ls_restrained_S_all 1.999
_refine_ls_R_factor_all 0.1618
_refine_ls_R_factor_gt 0.1304
_refine_ls_shift/su_max 0.050
_refine_ls_shift/su_mean 0.002
_refine_ls_structure_factor_coef Fsqd
_refine_ls_weighting_details 'w=1/[\s^2^(Fo^2^)+(0.2000P)^2^] where P=(Fo^2^+2Fc^2^)/3'
_refine_ls_weighting_scheme calc
_refine_ls_wR_factor_gt 0.3860
_refine_ls_wR_factor_ref 0.4232
_reflns_Friedel_coverage 0.000
_reflns_number_gt 10717
_reflns_number_total 15398
_reflns_threshold_expression 'I > 2\s(I)'
_cod_data_source_file c9cc06363c2.cif
_cod_data_source_block ho2lun@c80-250k
_cod_database_code 7124283
_shelx_shelxl_version_number 2018/1
_shelx_space_group_comment
;
The symmetry employed for this shelxl refinement is uniquely defined
by the following loop, which should always be used as a source of
symmetry information in preference to the above space-group names.
They are only intended as comments.
;

loop_
_space_group_symop_operation_xyz
'x, y, z'
'-x, -y, -z'

loop_
_atom_site_label
_atom_site_type_symbol
_atom_site_fract_x
_atom_site_fract_y
_atom_site_fract_z
_atom_site_U_iso_or_equiv
_atom_site_adp_type
_atom_site_occupancy
_atom_site_site_symmetry_order
_atom_site_calc_flag
_atom_site_refinement_flags_posn
_atom_site_refinement_flags_adp
_atom_site_refinement_flags_occupancy
_atom_site_disorder_assembly
_atom_site_disorder_group
Lu1 Lu 0.5535(6) 0.1390(6) 0.1742(4) 0.148(2) Uani 0.2625(17) 1 d . U P A 11
Ho1 Ho 0.3302(3) 0.2382(4) 0.1975(3) 0.1145(13) Uani 0.2625(17) 1 d . U P A 11
Ho2 Ho 0.4478(3) 0.2352(4) 0.34238(19) 0.0982(10) Uani 0.2625(17) 1 d . U P A 11
N1 N 0.4470(4) 0.2075(3) 0.2359(3) 0.0379(12) Uani 1 1 d . . . A 11
Lu2 Lu 0.5293(5) 0.1061(3) 0.2263(5) 0.221(2) Uani 0.3171(17) 1 d . U P B 2
Ho3 Ho 0.3720(4) 0.2867(4) 0.1724(2) 0.1148(12) Uani 0.3171(17) 1 d . U P B 2
Ho4 Ho 0.3928(3) 0.2032(3) 0.35378(11) 0.1007(9) Uani 0.3171(17) 1 d . U P B 2
Ho5 Ho 0.4198(5) 0.2794(4) 0.3223(4) 0.138(2) Uani 0.210(3) 1 d . U P C 3
Ho8 Ho 0.4078(8) 0.2503(9) 0.1428(5) 0.139(3) Uani 0.114(3) 1 d . U P C 3
Ho6 Ho 0.4156(6) 0.3239(4) 0.1852(4) 0.133(2) Uani 0.157(3) 1 d . U P D 4
Ho7 Ho 0.3562(5) 0.1589(5) 0.3375(3) 0.119(2) Uani 0.144(2) 1 d . U P D 4
Lu3 Lu 0.5665(3) 0.1533(4) 0.1849(5) 0.191(2) Uani 0.420(2) 1 d . U P D 4
Ho9 Ho 0.3528(8) 0.1803(9) 0.1815(8) 0.117(3) Uani 0.086(2) 1 d . U P E 5
Ho10 Ho 0.4363(8) 0.3353(7) 0.2465(7) 0.100(4) Uiso 0.067(2) 1 d . . P F 6
Ho11 Ho 0.3145(10) 0.1758(10) 0.2436(10) 0.111(5) Uiso 0.063(3) 1 d . . P F 6
C1A C 0.2191(12) 0.3476(11) 0.3398(11) 0.138(4) Uani 1 1 d D U . G 1
C2A C 0.1969(12) 0.2692(13) 0.3904(11) 0.145(4) Uani 1 1 d D U . G 1
C3A C 0.1674(11) 0.1996(13) 0.3523(12) 0.138(4) Uani 1 1 d D U . G 1
C4A C 0.1627(11) 0.2498(14) 0.2738(12) 0.137(4) Uani 1 1 d D U . G 1
C5A C 0.1919(13) 0.3350(14) 0.2627(13) 0.152(4) Uani 1 1 d D U . G 1
C6A C 0.2358(13) 0.3842(13) 0.2054(13) 0.152(4) Uani 1 1 d D U . G 1
C7A C 0.2465(11) 0.3435(11) 0.1392(11) 0.146(4) Uani 1 1 d D U . G 1
C8A C 0.2227(11) 0.2547(13) 0.1372(11) 0.136(3) Uani 1 1 d D U . G 1
C9A C 0.1829(11) 0.2019(15) 0.2079(13) 0.135(3) Uani 1 1 d . U . G 1
C10A C 0.1938(11) 0.1216(13) 0.2278(13) 0.140(3) Uani 1 1 d D U . G 1
C11A C 0.2604(12) 0.0786(12) 0.1641(11) 0.135(3) Uani 1 1 d D U . G 1
C12A C 0.3118(15) 0.1259(13) 0.0925(11) 0.131(3) Uani 1 1 d . U . G 1
C13A C 0.2949(14) 0.2177(13) 0.0737(11) 0.138(3) Uani 1 1 d D U . G 1
C14A C 0.3648(13) 0.2809(13) 0.0344(9) 0.136(3) Uani 1 1 d D U . G 1
C15A C 0.4701(17) 0.2500(15) 0.0035(9) 0.133(4) Uani 1 1 d . U . G 1
C16A C 0.4834(17) 0.1632(14) 0.0144(9) 0.128(3) Uani 1 1 d . U . G 1
C17A C 0.4095(16) 0.0994(13) 0.0551(10) 0.129(3) Uani 1 1 d . U . G 1
C18A C 0.4426(16) 0.0226(12) 0.0988(11) 0.132(3) Uani 1 1 d . U . G 1
C19A C 0.5407(14) 0.0340(11) 0.0821(11) 0.136(4) Uani 1 1 d D U . G 1
C20A C 0.5663(15) 0.1219(13) 0.0240(10) 0.136(4) Uani 1 1 d D U . G 1
C21A C 0.6343(16) 0.1784(13) 0.0255(12) 0.152(4) Uani 1 1 d D U . G 1
C22A C 0.6983(14) 0.1438(13) 0.0770(12) 0.157(4) Uani 1 1 d D U . G 1
C23A C 0.6793(13) 0.0581(12) 0.1284(11) 0.147(4) Uani 1 1 d D U . G 1
C24A C 0.6043(17) 0.0069(11) 0.1308(12) 0.150(4) Uani 1 1 d D U . G 1
C25A C 0.5427(17) -0.0419(9) 0.2018(14) 0.139(4) Uani 1 1 d . U . G 1
C26A C 0.5790(18) -0.0317(12) 0.2730(16) 0.152(4) Uani 1 1 d . U . G 1
C27A C 0.6578(15) 0.0318(15) 0.2687(15) 0.150(4) Uani 1 1 d . U . G 1
C28A C 0.7031(14) 0.0745(14) 0.2147(13) 0.155(4) Uani 1 1 d D U . G 1
C29A C 0.7302(10) 0.1634(14) 0.2032(12) 0.138(4) Uani 1 1 d D U . G 1
C30A C 0.7034(11) 0.2124(16) 0.2725(14) 0.135(3) Uani 1 1 d . U . G 1
C31A C 0.6605(12) 0.1579(14) 0.3404(11) 0.130(3) Uani 1 1 d . U . G 1
C32A C 0.6310(13) 0.0703(14) 0.3421(13) 0.140(4) Uani 1 1 d . U . G 1
C33A C 0.5503(13) 0.0477(13) 0.3971(10) 0.139(4) Uani 1 1 d D U . G 1
C34A C 0.5257(13) 0.1343(13) 0.4395(10) 0.131(3) Uani 1 1 d D U . G 1
C35A C 0.5867(14) 0.1947(15) 0.4056(11) 0.131(3) Uani 1 1 d . U . G 1
C36A C 0.5799(15) 0.2810(14) 0.3846(11) 0.132(3) Uani 1 1 d . U . G 1
C37A C 0.4868(15) 0.3206(13) 0.4200(10) 0.128(3) Uani 1 1 d . U . G 1
C38A C 0.4095(15) 0.2508(13) 0.4658(8) 0.126(3) Uani 1 1 d . U . G 1
C39A C 0.4224(16) 0.1626(13) 0.4713(9) 0.137(4) Uani 1 1 d D U . G 1
C40A C 0.3544(14) 0.1078(14) 0.4685(10) 0.141(4) Uani 1 1 d D U . G 1
C41A C 0.2631(15) 0.1361(15) 0.4577(11) 0.141(4) Uani 1 1 d . U . G 1
C42A C 0.2544(16) 0.2391(14) 0.4496(12) 0.147(4) Uani 1 1 d D U . G 1
C43A C 0.3146(15) 0.2932(13) 0.4552(10) 0.131(3) Uani 1 1 d D U . G 1
C44A C 0.3435(14) 0.3768(12) 0.3964(12) 0.139(4) Uani 1 1 d D U . G 1
C45A C 0.2897(16) 0.4018(11) 0.3431(13) 0.150(4) Uani 1 1 d D U . G 1
C46A C 0.3501(16) 0.4524(10) 0.2767(11) 0.145(4) Uani 1 1 d D U . G 1
C47A C 0.4416(15) 0.4657(9) 0.2519(12) 0.141(4) Uani 1 1 d D U . G 1
C48A C 0.4959(18) 0.4290(11) 0.3102(14) 0.140(3) Uani 1 1 d . U . G 1
C49A C 0.4515(16) 0.3910(13) 0.3773(12) 0.132(3) Uani 1 1 d . U . G 1
C50A C 0.6297(13) 0.3334(13) 0.3090(11) 0.139(3) Uani 1 1 d D U . G 1
C51A C 0.5877(13) 0.4057(11) 0.2705(12) 0.143(3) Uani 1 1 d D U . G 1
C52A C 0.6191(13) 0.4116(10) 0.1931(11) 0.147(4) Uani 1 1 d D U . G 1
C53A C 0.6870(12) 0.3429(13) 0.1771(11) 0.149(4) Uani 1 1 d D U . G 1
C54A C 0.6946(11) 0.2936(13) 0.2467(13) 0.142(3) Uani 1 1 d D U . G 1
C55A C 0.7256(12) 0.2152(14) 0.1186(12) 0.152(4) Uani 1 1 d D U . G 1
C56A C 0.7007(11) 0.3008(13) 0.1179(13) 0.146(4) Uani 1 1 d D U . G 1
C57A C 0.6464(14) 0.3379(14) 0.0599(10) 0.152(4) Uani 1 1 d D U . G 1
C58A C 0.6184(16) 0.2763(15) 0.0183(11) 0.145(4) Uani 1 1 d . U . G 1
C59A C 0.5287(17) 0.3070(15) 0.0052(9) 0.137(4) Uani 1 1 d . U . G 1
C60A C 0.4991(16) 0.3888(11) 0.0384(9) 0.149(4) Uani 1 1 d D U . G 1
C61A C 0.5825(13) 0.3994(11) 0.0726(10) 0.154(4) Uani 1 1 d D U . G 1
C62A C 0.5616(13) 0.4397(9) 0.1396(12) 0.155(4) Uani 1 1 d D U . G 1
C63A C 0.4722(14) 0.4705(8) 0.1720(10) 0.147(4) Uani 1 1 d D U . G 1
C64A C 0.3879(12) 0.4574(9) 0.1460(10) 0.151(4) Uani 1 1 d D U . G 1
C65A C 0.4019(13) 0.4132(12) 0.0788(10) 0.154(4) Uani 1 1 d D U . G 1
C66A C 0.3356(13) 0.3637(11) 0.0744(9) 0.147(4) Uani 1 1 d D U . G 1
C67A C 0.3114(13) 0.4442(10) 0.2099(11) 0.150(4) Uani 1 1 d D U . G 1
C68A C 0.1851(12) 0.1199(15) 0.3556(14) 0.140(4) Uani 1 1 d . U . G 1
C69A C 0.2401(15) 0.0761(15) 0.4108(14) 0.144(4) Uani 1 1 d . U . G 1
C70A C 0.2970(16) 0.0196(14) 0.3974(13) 0.148(4) Uani 1 1 d . U . G 1
C71A C 0.3307(16) -0.0276(11) 0.3299(11) 0.145(4) Uani 1 1 d D U . G 1
C72A C 0.2680(11) 0.0053(10) 0.2838(11) 0.140(4) Uani 1 1 d D U . G 1
C73A C 0.2026(12) 0.0744(13) 0.2980(12) 0.142(4) Uani 1 1 d D U . G 1
C74A C 0.3044(12) 0.0077(10) 0.2025(11) 0.138(3) Uani 1 1 d D U . G 1
C75A C 0.3895(16) -0.0178(10) 0.1722(10) 0.133(3) Uani 1 1 d D U . G 1
C76A C 0.4498(14) -0.0525(8) 0.2218(13) 0.134(4) Uani 1 1 d D U . G 1
C77A C 0.4131(15) -0.0537(8) 0.3031(12) 0.141(4) Uani 1 1 d D U . G 1
C78A C 0.5052(17) -0.0401(10) 0.3308(14) 0.147(4) Uani 1 1 d . U . G 1
C79A C 0.4751(17) 0.0005(11) 0.3973(11) 0.153(4) Uani 1 1 d D U . G 1
C80A C 0.3822(14) 0.0208(11) 0.4294(10) 0.149(4) Uani 1 1 d D U . G 1
Ni1P Ni 0.07500(5) 0.45798(4) 0.41955(5) 0.0315(3) Uani 1 1 d . . . H 1
N1P N 0.0397(4) 0.4809(3) 0.3210(3) 0.0380(12) Uani 1 1 d . . . H 1
N2P N -0.0013(4) 0.3529(3) 0.4507(3) 0.0330(11) Uani 1 1 d . . . H 1
N3P N 0.1147(4) 0.4322(3) 0.5165(3) 0.0327(11) Uani 1 1 d . . . H 1
N4P N 0.1565(4) 0.5603(3) 0.3863(4) 0.0371(12) Uani 1 1 d . . . H 1
C1P C 0.1302(5) 0.6108(5) 0.2577(5) 0.0473(18) Uani 1 1 d . . . H 1
H1P H 0.146148 0.652732 0.212598 0.057 Uiso 1 1 calc R U . H 1
C2P C 0.0687(5) 0.5470(4) 0.2590(4) 0.0413(15) Uani 1 1 d . . . H 1
C3P C 0.0279(6) 0.5399(5) 0.1953(5) 0.0496(18) Uani 1 1 d . . . H 1
C4P C -0.0263(5) 0.4694(5) 0.2173(4) 0.0467(17) Uani 1 1 d . . . H 1
C5P C -0.0655(5) 0.3598(4) 0.3382(4) 0.0373(14) Uani 1 1 d . . . H 1
H5P H -0.107454 0.334675 0.317118 0.045 Uiso 1 1 calc R U . H 1
C6P C -0.0542(5) 0.3202(4) 0.4090(4) 0.0377(14) Uani 1 1 d . . . H 1
C7P C -0.0976(5) 0.2403(4) 0.4508(4) 0.0381(15) Uani 1 1 d . . . H 1
C8P C -0.0729(5) 0.2233(4) 0.5185(5) 0.0425(16) Uani 1 1 d . . . H 1
C9P C -0.0113(5) 0.2942(4) 0.5167(4) 0.0359(14) Uani 1 1 d . . . H 1
C10P C 0.0311(5) 0.2984(4) 0.5761(4) 0.0402(15) Uani 1 1 d . . . H 1
H10P H 0.017465 0.254694 0.619905 0.048 Uiso 1 1 calc R U . H 1
C11P C 0.0913(5) 0.3619(4) 0.5751(4) 0.0405(16) Uani 1 1 d . . . H 1
C12P C 0.1409(5) 0.3630(4) 0.6350(4) 0.0412(15) Uani 1 1 d . . . H 1
C13P C 0.1926(5) 0.4343(4) 0.6140(4) 0.0405(15) Uani 1 1 d . . . H 1
C14P C 0.1777(5) 0.4772(4) 0.5407(4) 0.0370(14) Uani 1 1 d . . . H 1
C15P C 0.2201(5) 0.5519(4) 0.4993(4) 0.0386(14) Uani 1 1 d . . . H 1
H15P H 0.259501 0.578948 0.521470 0.046 Uiso 1 1 calc R U . H 1
C16P C 0.2098(4) 0.5907(4) 0.4277(4) 0.0379(15) Uani 1 1 d . . . H 1
C17P C 0.2594(5) 0.6681(4) 0.3839(5) 0.0450(17) Uani 1 1 d . . . H 1
C18P C 0.2357(6) 0.6841(4) 0.3154(5) 0.0490(18) Uani 1 1 d . . . H 1
C19P C 0.1698(5) 0.6172(4) 0.3175(5) 0.0426(16) Uani 1 1 d . . . H 1
C20P C -0.0200(5) 0.4336(4) 0.2954(4) 0.0381(14) Uani 1 1 d . . . H 1
C21P C 0.0492(7) 0.5993(7) 0.1191(6) 0.073(3) Uani 1 1 d . . . H 1
H21A H 0.055377 0.658835 0.128963 0.087 Uiso 1 1 calc R U . H 1
H21B H -0.003699 0.599756 0.095920 0.087 Uiso 1 1 calc R U . H 1
C22P C 0.1391(10) 0.5727(11) 0.0602(7) 0.106(5) Uani 1 1 d . . . H 1
H22A H 0.149338 0.613542 0.011964 0.160 Uiso 1 1 calc R U . H 1
H22B H 0.192086 0.573467 0.082169 0.160 Uiso 1 1 calc R U . H 1
H22C H 0.132981 0.514358 0.049109 0.160 Uiso 1 1 calc R U . H 1
C23P C -0.0814(6) 0.4302(6) 0.1731(5) 0.057(2) Uani 1 1 d . . . H 1
H23A H -0.094246 0.475266 0.132197 0.069 Uiso 1 1 calc R U . H 1
H23B H -0.141973 0.411916 0.209158 0.069 Uiso 1 1 calc R U . H 1
C24P C -0.0331(8) 0.3523(8) 0.1349(7) 0.078(3) Uani 1 1 d . . . H 1
H24A H -0.073053 0.330565 0.107410 0.117 Uiso 1 1 calc R U . H 1
H24B H 0.026208 0.369981 0.097876 0.117 Uiso 1 1 calc R U . H 1
H24C H -0.021590 0.306536 0.174951 0.117 Uiso 1 1 calc R U . H 1
C25P C -0.1579(5) 0.1866(5) 0.4206(5) 0.0476(17) Uani 1 1 d . . . H 1
H25A H -0.200918 0.225688 0.397442 0.057 Uiso 1 1 calc R U . H 1
H25B H -0.195999 0.147578 0.464739 0.057 Uiso 1 1 calc R U . H 1
C26P C -0.0993(8) 0.1316(7) 0.3587(9) 0.089(4) Uani 1 1 d . . . H 1
H26A H -0.140839 0.098375 0.341147 0.133 Uiso 1 1 calc R U . H 1
H26B H -0.062426 0.169989 0.314378 0.133 Uiso 1 1 calc R U . H 1
H26C H -0.057507 0.091886 0.381669 0.133 Uiso 1 1 calc R U . H 1
C27P C -0.0950(5) 0.1479(4) 0.5829(5) 0.0504(19) Uani 1 1 d . . . H 1
H27A H -0.150476 0.118913 0.579709 0.061 Uiso 1 1 calc R U . H 1
H27B H -0.110490 0.169775 0.633606 0.061 Uiso 1 1 calc R U . H 1
C28P C -0.0137(8) 0.0810(5) 0.5791(6) 0.068(3) Uani 1 1 d . . . H 1
H28A H -0.031653 0.033577 0.622024 0.102 Uiso 1 1 calc R U . H 1
H28B H 0.001039 0.058095 0.529523 0.102 Uiso 1 1 calc R U . H 1
H28C H 0.041032 0.108966 0.583430 0.102 Uiso 1 1 calc R U . H 1
C29P C 0.1352(6) 0.2931(5) 0.7031(5) 0.0526(19) Uani 1 1 d . . . H 1
H29A H 0.069884 0.274979 0.724517 0.063 Uiso 1 1 calc R U . H 1
H29B H 0.153763 0.316957 0.744257 0.063 Uiso 1 1 calc R U . H 1
C30P C 0.1971(9) 0.2136(6) 0.6822(7) 0.080(3) Uani 1 1 d . . . H 1
H30A H 0.190498 0.170507 0.728728 0.120 Uiso 1 1 calc R U . H 1
H30B H 0.178223 0.188732 0.642450 0.120 Uiso 1 1 calc R U . H 1
H30C H 0.262146 0.230732 0.662201 0.120 Uiso 1 1 calc R U . H 1
C31P C 0.2608(6) 0.4638(5) 0.6528(5) 0.0509(18) Uani 1 1 d . . . H 1
H31A H 0.241176 0.442106 0.709126 0.061 Uiso 1 1 calc R U . H 1
H31B H 0.258952 0.527832 0.646787 0.061 Uiso 1 1 calc R U . H 1
C32P C 0.3606(7) 0.4323(7) 0.6190(8) 0.079(3) Uani 1 1 d . . . H 1
H32A H 0.401712 0.453070 0.645985 0.118 Uiso 1 1 calc R U . H 1
H32B H 0.363199 0.368904 0.625849 0.118 Uiso 1 1 calc R U . H 1
H32C H 0.380979 0.454645 0.563499 0.118 Uiso 1 1 calc R U . H 1
C33P C 0.3265(6) 0.7176(5) 0.4113(5) 0.0521(19) Uani 1 1 d . . . H 1
H33A H 0.326651 0.778773 0.387148 0.063 Uiso 1 1 calc R U . H 1
H33B H 0.303760 0.716208 0.468361 0.063 Uiso 1 1 calc R U . H 1
C34P C 0.4256(7) 0.6806(9) 0.3913(9) 0.088(3) Uani 1 1 d . . . H 1
H34A H 0.465302 0.714685 0.410113 0.132 Uiso 1 1 calc R U . H 1
H34B H 0.426235 0.620402 0.416036 0.132 Uiso 1 1 calc R U . H 1
H34C H 0.449135 0.682992 0.334792 0.132 Uiso 1 1 calc R U . H 1
C35P C 0.2688(7) 0.7552(5) 0.2493(6) 0.065(3) Uani 1 1 d . . . H 1
H35A H 0.283294 0.806147 0.269901 0.078 Uiso 1 1 calc R U . H 1
H35B H 0.218275 0.772399 0.223872 0.078 Uiso 1 1 calc R U . H 1
C36P C 0.3560(11) 0.7273(8) 0.1884(7) 0.102(4) Uani 1 1 d . . . H 1
H36A H 0.375188 0.775456 0.146396 0.153 Uiso 1 1 calc R U . H 1
H36B H 0.406569 0.711336 0.213149 0.153 Uiso 1 1 calc R U . H 1
H36C H 0.341572 0.677600 0.167136 0.153 Uiso 1 1 calc R U . H 1
C1S C 0.2654(9) 0.3810(7) -0.1138(8) 0.083(3) Uani 1 1 d . . . I 1
H1S H 0.268859 0.440921 -0.111815 0.100 Uiso 1 1 calc R U . I 1
C2S C 0.3395(11) 0.3364(8) -0.1601(9) 0.092(4) Uani 1 1 d . . . I 1
H2S H 0.393659 0.367716 -0.187808 0.111 Uiso 1 1 calc R U . I 1
C3S C 0.3385(15) 0.2544(10) -0.1675(9) 0.113(5) Uani 1 1 d . . . I 1
H3S H 0.388961 0.227065 -0.200803 0.136 Uiso 1 1 calc R U . I 1
C4S C 0.2566(14) 0.2079(8) -0.1222(11) 0.111(5) Uani 1 1 d . . . I 1
H4S H 0.252994 0.148162 -0.125074 0.133 Uiso 1 1 calc R U . I 1
C5S C 0.1826(11) 0.2496(10) -0.0740(10) 0.103(5) Uani 1 1 d . . . I 1
H5S H 0.128866 0.219471 -0.043138 0.123 Uiso 1 1 calc R U . I 1
C6S C 0.1917(9) 0.3377(9) -0.0737(7) 0.084(3) Uani 1 1 d . . . I 1
H6S H 0.141631 0.367814 -0.042662 0.101 Uiso 1 1 calc R U . I 1
C7S C -0.0121(16) -0.0308(19) 0.2004(11) 0.241(10) Uani 1 1 d G U . J 1
H7S H -0.055596 -0.037814 0.250163 0.289 Uiso 1 1 calc R U . J 1
C8S C -0.0119(17) 0.0467(16) 0.1496(16) 0.238(10) Uani 1 1 d G U . J 1
H8S H -0.055244 0.092029 0.164931 0.286 Uiso 1 1 calc R U . J 1
C9S C 0.052(2) 0.0571(15) 0.0760(14) 0.254(10) Uani 1 1 d G U . J 1
H9S H 0.052605 0.109461 0.041605 0.305 Uiso 1 1 calc R U . J 1
C10S C 0.1166(17) -0.0100(19) 0.0533(11) 0.252(11) Uani 1 1 d G U . J 1
H10S H 0.160104 -0.002949 0.003510 0.302 Uiso 1 1 calc R U . J 1
C11S C 0.1164(18) -0.0874(16) 0.1041(15) 0.250(11) Uani 1 1 d G U . J 1
H11S H 0.159754 -0.132791 0.088740 0.301 Uiso 1 1 calc R U . J 1
C12S C 0.052(2) -0.0978(15) 0.1777(13) 0.255(11) Uani 1 1 d G U . J 1
H12S H 0.051905 -0.150225 0.212067 0.305 Uiso 1 1 calc R U . J 1

loop_
_atom_site_aniso_label
_atom_site_aniso_U_11
_atom_site_aniso_U_22
_atom_site_aniso_U_33
_atom_site_aniso_U_23
_atom_site_aniso_U_13
_atom_site_aniso_U_12
Lu1 0.146(5) 0.183(4) 0.120(3) -0.111(3) -0.014(3) 0.072(3)
Ho1 0.0852(19) 0.144(3) 0.142(3) -0.027(3) -0.081(2) 0.031(2)
Ho2 0.136(3) 0.127(3) 0.0506(14) -0.0374(15) -0.0450(17) 0.003(2)
N1 0.039(3) 0.048(3) 0.032(3) -0.011(2) -0.018(3) 0.017(2)
Lu2 0.196(4) 0.150(3) 0.248(5) -0.026(3) 0.024(4) 0.121(3)
Ho3 0.125(3) 0.116(3) 0.116(2) 0.0154(19) -0.081(2) 0.041(2)
Ho4 0.119(2) 0.143(3) 0.0356(9) -0.0184(11) -0.0054(12) -0.0173(17)
Ho5 0.179(5) 0.148(4) 0.116(4) -0.099(4) -0.053(4) 0.033(4)
Ho8 0.161(6) 0.183(7) 0.081(4) 0.003(4) -0.080(4) 0.094(5)
Ho6 0.177(5) 0.074(3) 0.136(4) 0.061(3) -0.067(4) 0.014(3)
Ho7 0.123(4) 0.130(4) 0.062(3) 0.018(3) 0.035(3) -0.032(3)
Lu3 0.0691(13) 0.208(4) 0.253(5) -0.066(3) 0.033(2) 0.0496(18)
Ho9 0.109(5) 0.152(6) 0.142(5) -0.056(5) -0.104(4) 0.014(4)
C1A 0.105(6) 0.138(7) 0.149(7) -0.052(6) 0.003(6) 0.061(6)
C2A 0.102(6) 0.167(7) 0.143(7) -0.036(6) 0.003(6) 0.031(6)
C3A 0.072(5) 0.165(7) 0.156(7) -0.018(7) 0.003(6) -0.002(6)
C4A 0.068(5) 0.174(7) 0.163(7) -0.021(7) -0.029(6) 0.023(6)
C5A 0.099(6) 0.163(7) 0.167(7) -0.012(7) -0.012(6) 0.062(6)
C6A 0.137(7) 0.141(7) 0.157(7) 0.010(6) -0.036(7) 0.066(6)
C7A 0.133(6) 0.163(7) 0.144(7) 0.013(6) -0.075(6) 0.052(6)
C8A 0.108(6) 0.180(7) 0.145(7) -0.008(6) -0.087(5) 0.019(6)
C9A 0.079(5) 0.177(7) 0.166(7) -0.022(7) -0.065(6) -0.006(6)
C10A 0.092(6) 0.169(7) 0.177(7) -0.022(7) -0.056(6) -0.050(6)
C11A 0.129(6) 0.150(7) 0.161(7) -0.050(6) -0.069(6) -0.056(6)
C12A 0.151(7) 0.166(7) 0.120(6) -0.057(6) -0.083(5) -0.024(6)
C13A 0.146(7) 0.180(7) 0.121(6) -0.026(6) -0.093(5) 0.003(6)
C14A 0.156(7) 0.175(7) 0.090(6) 0.008(6) -0.077(5) 0.024(6)
C15A 0.170(7) 0.164(7) 0.055(5) -0.007(6) -0.022(6) 0.009(7)
C16A 0.172(7) 0.154(7) 0.062(5) -0.046(5) -0.023(6) 0.003(6)
C17A 0.166(7) 0.155(7) 0.093(6) -0.072(5) -0.051(6) -0.011(6)
C18A 0.172(7) 0.120(6) 0.122(6) -0.084(5) -0.030(6) -0.014(6)
C19A 0.164(7) 0.130(6) 0.113(6) -0.086(5) -0.009(6) 0.030(6)
C20A 0.160(7) 0.150(7) 0.088(6) -0.057(6) 0.000(6) 0.014(6)
C21A 0.149(7) 0.167(7) 0.106(6) -0.014(6) 0.016(7) 0.016(7)
C22A 0.117(7) 0.178(7) 0.142(7) -0.017(7) 0.012(6) 0.027(7)
C23A 0.116(7) 0.149(7) 0.151(7) -0.031(7) -0.002(7) 0.054(6)
C24A 0.158(7) 0.125(6) 0.148(7) -0.053(6) -0.001(7) 0.049(6)
C25A 0.164(7) 0.073(5) 0.160(7) -0.028(6) -0.014(7) 0.040(6)
C26A 0.157(7) 0.100(6) 0.172(7) 0.009(6) -0.027(7) 0.059(6)
C27A 0.122(7) 0.151(7) 0.159(7) 0.018(6) -0.044(6) 0.061(6)
C28A 0.102(6) 0.173(7) 0.168(7) 0.001(7) -0.024(6) 0.055(6)
C29A 0.061(5) 0.186(7) 0.161(7) -0.008(7) -0.032(6) 0.014(6)
C30A 0.074(5) 0.184(7) 0.164(7) -0.012(7) -0.064(5) -0.012(6)
C31A 0.098(6) 0.183(7) 0.136(6) -0.003(6) -0.093(5) 0.012(6)
C32A 0.116(6) 0.171(7) 0.137(7) 0.024(6) -0.077(6) 0.046(6)
C33A 0.141(7) 0.156(7) 0.117(6) 0.052(6) -0.075(6) 0.029(6)
C34A 0.144(7) 0.178(7) 0.090(6) 0.010(6) -0.081(5) 0.016(6)
C35A 0.134(6) 0.180(7) 0.116(6) -0.018(6) -0.094(5) -0.006(6)
C36A 0.145(6) 0.171(7) 0.123(6) -0.057(6) -0.082(5) -0.028(6)
C37A 0.160(7) 0.160(7) 0.097(6) -0.081(5) -0.055(6) -0.008(6)
C38A 0.166(7) 0.165(7) 0.060(5) -0.060(5) -0.031(5) 0.010(6)
C39A 0.163(7) 0.173(7) 0.071(5) -0.006(6) -0.032(6) 0.004(7)
C40A 0.155(7) 0.158(7) 0.082(6) 0.026(6) -0.006(6) -0.016(7)
C41A 0.130(7) 0.156(7) 0.100(6) 0.014(6) 0.015(6) -0.025(6)
C42A 0.130(7) 0.173(7) 0.119(7) -0.028(6) 0.001(6) 0.010(7)
C43A 0.149(7) 0.157(7) 0.090(6) -0.071(5) -0.012(6) 0.007(6)
C44A 0.161(7) 0.132(6) 0.120(6) -0.084(5) -0.005(6) 0.033(6)
C45A 0.153(7) 0.123(6) 0.146(7) -0.058(6) 0.015(7) 0.052(6)
C46A 0.177(7) 0.073(5) 0.159(7) -0.037(6) 0.000(7) 0.046(6)
C47A 0.188(7) 0.057(4) 0.165(7) -0.037(5) -0.014(7) -0.006(6)
C48A 0.177(7) 0.097(6) 0.158(7) -0.066(6) -0.030(7) -0.040(6)
C49A 0.168(7) 0.126(6) 0.119(6) -0.085(5) -0.026(6) -0.014(6)
C50A 0.128(6) 0.157(7) 0.164(7) -0.049(6) -0.065(6) -0.066(6)
C51A 0.157(7) 0.116(6) 0.173(7) -0.055(6) -0.037(6) -0.077(6)
C52A 0.148(7) 0.111(6) 0.179(7) -0.016(6) -0.022(6) -0.089(5)
C53A 0.106(6) 0.157(7) 0.180(7) -0.013(6) -0.014(6) -0.087(5)
C54A 0.098(6) 0.169(7) 0.175(7) -0.022(6) -0.052(6) -0.063(6)
C55A 0.080(6) 0.183(7) 0.159(7) -0.003(7) 0.012(6) -0.011(6)
C56A 0.089(6) 0.165(7) 0.149(7) 0.006(7) 0.026(6) -0.059(6)
C57A 0.130(7) 0.151(7) 0.121(7) 0.037(6) 0.038(6) -0.045(6)
C58A 0.147(7) 0.154(7) 0.089(6) 0.018(6) 0.027(6) -0.017(7)
C59A 0.168(7) 0.152(7) 0.061(5) 0.024(6) -0.003(6) -0.005(7)
C60A 0.179(7) 0.127(6) 0.094(6) 0.064(5) -0.006(6) 0.000(6)
C61A 0.171(7) 0.109(6) 0.127(7) 0.047(6) 0.030(7) -0.047(6)
C62A 0.182(7) 0.084(5) 0.165(7) 0.023(6) 0.004(7) -0.062(6)
C63A 0.192(8) 0.055(4) 0.165(7) 0.010(6) -0.006(7) -0.015(6)
C64A 0.194(8) 0.076(5) 0.150(7) 0.032(6) -0.025(7) 0.035(6)
C65A 0.187(7) 0.125(6) 0.124(7) 0.048(6) -0.039(7) 0.020(6)
C66A 0.160(7) 0.156(7) 0.121(6) 0.038(6) -0.073(6) 0.031(6)
C67A 0.172(7) 0.090(6) 0.162(7) 0.000(6) -0.027(7) 0.062(6)
C68A 0.078(5) 0.158(7) 0.156(7) -0.001(7) 0.016(6) -0.046(6)
C69A 0.110(7) 0.146(7) 0.134(7) 0.027(6) 0.022(6) -0.046(6)
C70A 0.142(7) 0.116(6) 0.137(7) 0.048(6) 0.019(7) -0.049(6)
C71A 0.154(7) 0.085(5) 0.165(7) 0.026(6) -0.001(7) -0.057(6)
C72A 0.129(7) 0.109(6) 0.179(7) -0.013(6) -0.022(6) -0.082(5)
C73A 0.096(6) 0.150(7) 0.176(7) -0.013(6) -0.021(6) -0.068(5)
C74A 0.145(7) 0.114(6) 0.172(7) -0.045(6) -0.044(6) -0.067(6)
C75A 0.168(7) 0.085(5) 0.158(7) -0.065(5) -0.029(6) -0.037(6)
C76A 0.174(7) 0.054(4) 0.167(7) -0.036(5) -0.021(7) -0.009(5)
C77A 0.170(7) 0.054(4) 0.171(7) 0.019(5) -0.013(7) -0.015(6)
C78A 0.174(7) 0.080(5) 0.154(7) 0.044(6) -0.031(7) 0.042(6)
C79A 0.167(7) 0.130(6) 0.131(7) 0.061(6) -0.037(7) 0.025(6)
C80A 0.158(7) 0.128(6) 0.112(6) 0.073(5) -0.006(6) -0.004(6)
Ni1P 0.0324(5) 0.0273(4) 0.0371(5) -0.0017(3) -0.0139(4) -0.0043(3)
N1P 0.039(3) 0.037(3) 0.038(3) 0.001(2) -0.014(3) -0.007(2)
N2P 0.031(3) 0.030(2) 0.038(3) -0.009(2) -0.008(3) -0.0008(19)
N3P 0.029(3) 0.034(2) 0.035(3) -0.007(2) -0.008(2) -0.002(2)
N4P 0.035(3) 0.031(2) 0.043(3) -0.003(2) -0.008(3) -0.003(2)
C1P 0.044(4) 0.044(3) 0.047(4) 0.012(3) -0.010(4) -0.005(3)
C2P 0.041(4) 0.042(3) 0.041(4) 0.002(3) -0.014(3) 0.000(3)
C3P 0.047(4) 0.057(4) 0.045(4) 0.008(3) -0.020(4) -0.005(3)
C4P 0.044(4) 0.057(4) 0.044(4) 0.001(3) -0.023(4) -0.002(3)
C5P 0.035(3) 0.040(3) 0.040(4) -0.010(3) -0.014(3) 0.000(3)
C6P 0.032(3) 0.035(3) 0.049(4) -0.004(3) -0.013(3) -0.008(2)
C7P 0.035(3) 0.031(3) 0.051(4) -0.004(3) -0.015(3) -0.004(2)
C8P 0.035(3) 0.034(3) 0.056(4) 0.002(3) -0.009(3) -0.010(3)
C9P 0.040(3) 0.027(3) 0.043(4) 0.001(2) -0.016(3) -0.007(2)
C10P 0.044(4) 0.039(3) 0.036(4) 0.006(3) -0.013(3) -0.003(3)
C11P 0.048(4) 0.037(3) 0.041(4) 0.005(3) -0.024(3) -0.005(3)
C12P 0.044(4) 0.041(3) 0.044(4) -0.012(3) -0.019(3) 0.005(3)
C13P 0.042(4) 0.039(3) 0.045(4) -0.016(3) -0.015(3) 0.006(3)
C14P 0.034(3) 0.037(3) 0.045(4) -0.015(3) -0.015(3) 0.001(2)
C15P 0.032(3) 0.039(3) 0.047(4) -0.017(3) -0.009(3) 0.001(2)
C16P 0.024(3) 0.035(3) 0.055(4) -0.009(3) -0.007(3) -0.006(2)
C17P 0.044(4) 0.032(3) 0.059(5) -0.007(3) -0.012(4) -0.007(3)
C18P 0.051(4) 0.033(3) 0.060(5) 0.001(3) -0.011(4) -0.011(3)
C19P 0.042(4) 0.028(3) 0.055(4) 0.005(3) -0.014(4) -0.008(3)
C20P 0.033(3) 0.050(3) 0.036(4) -0.005(3) -0.018(3) -0.001(3)
C21P 0.072(6) 0.093(6) 0.053(5) 0.032(5) -0.035(5) -0.021(5)
C22P 0.090(9) 0.155(12) 0.064(7) 0.030(8) -0.025(7) -0.020(9)
C23P 0.053(5) 0.078(5) 0.050(5) 0.000(4) -0.032(4) -0.011(4)
C24P 0.069(6) 0.108(8) 0.065(6) -0.033(6) -0.022(6) -0.003(6)
C25P 0.047(4) 0.041(3) 0.062(5) -0.011(3) -0.021(4) -0.011(3)
C26P 0.080(7) 0.072(6) 0.150(11) -0.053(6) -0.074(8) 0.012(5)
C27P 0.051(4) 0.033(3) 0.065(5) 0.010(3) -0.018(4) -0.015(3)
C28P 0.087(7) 0.033(3) 0.082(7) 0.000(4) -0.025(6) 0.002(4)
C29P 0.068(5) 0.046(4) 0.050(5) -0.002(3) -0.030(4) 0.001(3)
C30P 0.112(9) 0.055(5) 0.079(7) 0.007(4) -0.050(7) 0.015(5)
C31P 0.056(5) 0.056(4) 0.052(5) -0.018(3) -0.032(4) 0.006(3)
C32P 0.061(6) 0.077(6) 0.124(10) -0.052(6) -0.054(6) 0.019(4)
C33P 0.047(4) 0.045(4) 0.067(5) -0.020(3) -0.010(4) -0.009(3)
C34P 0.044(5) 0.110(8) 0.117(10) -0.045(7) -0.016(6) -0.008(5)
C35P 0.083(6) 0.039(4) 0.067(6) 0.004(4) -0.012(5) -0.028(4)
C36P 0.140(12) 0.082(7) 0.066(7) 0.008(6) -0.005(8) -0.021(8)
C1S 0.095(8) 0.071(6) 0.092(8) 0.003(6) -0.046(7) -0.012(6)
C2S 0.107(10) 0.077(7) 0.094(9) -0.007(6) -0.031(8) 0.006(7)
C3S 0.171(16) 0.099(10) 0.086(9) -0.021(7) -0.062(11) 0.014(10)
C4S 0.153(15) 0.064(7) 0.130(13) -0.022(7) -0.060(12) 0.009(8)
C5S 0.105(10) 0.098(9) 0.111(11) 0.023(8) -0.055(9) -0.023(8)
C6S 0.072(7) 0.103(8) 0.076(8) -0.013(6) -0.025(6) 0.026(6)
C7S 0.24(2) 0.27(2) 0.163(17) -0.038(16) 0.040(17) 0.022(18)
C8S 0.24(2) 0.27(2) 0.176(18) -0.057(16) 0.008(17) 0.020(19)
C9S 0.27(2) 0.27(2) 0.179(18) -0.040(17) 0.011(17) 0.014(19)
C10S 0.26(2) 0.27(2) 0.168(18) -0.029(16) 0.014(17) 0.033(19)
C11S 0.24(2) 0.26(2) 0.176(18) -0.020(16) 0.035(17) 0.077(18)
C12S 0.26(2) 0.27(2) 0.168(17) -0.019(17) 0.029(17) 0.035(18)

loop_
_atom_type_symbol
_atom_type_description
_atom_type_scat_dispersion_real
_atom_type_scat_dispersion_imag
_atom_type_scat_source
C C 0.0060 0.0030 'International Tables Vol C Tables 4.2.6.8 and 6.1.1.4'
H H 0.0000 0.0000 'International Tables Vol C Tables 4.2.6.8 and 6.1.1.4'
N N 0.0110 0.0050 'International Tables Vol C Tables 4.2.6.8 and 6.1.1.4'
Ni Ni 0.2530 1.6900 'International Tables Vol C Tables 4.2.6.8 and 6.1.1.4'
Ho Ho -0.4680 7.3480 'International Tables Vol C Tables 4.2.6.8 and 6.1.1.4'
Lu Lu -1.4790 8.9990 'International Tables Vol C Tables 4.2.6.8 and 6.1.1.4'

loop_
_geom_angle_atom_site_label_1
_geom_angle_atom_site_label_2
_geom_angle_atom_site_label_3
_geom_angle
N1 Lu1 Ho2 29.82(17)
N1 Lu1 Ho1 30.2(2)
Ho2 Lu1 Ho1 59.91(14)
N1 Ho1 Ho2 30.39(19)
N1 Ho1 Lu1 29.72(19)
Ho2 Ho1 Lu1 60.00(12)
N1 Ho2 Ho1 30.64(18)
N1 Ho2 Lu1 29.6(2)
Ho1 Ho2 Lu1 60.10(16)
Lu1 N1 Ho2 120.6(3)
Lu1 N1 Ho1 120.1(4)
Ho2 N1 Ho1 119.0(3)
Ho4 Lu2 Ho3 58.96(11)
Ho4 Ho3 Lu2 51.73(14)
Lu2 Ho4 Ho3 69.32(16)
Lu3 Ho6 Ho7 63.24(17)
Ho6 Ho7 Lu3 57.57(18)
Ho6 Lu3 Ho7 59.19(16)
C2A C1A C45A 122.5(15)
C2A C1A C5A 105.5(13)
C45A C1A C5A 125.3(17)
C1A C2A C3A 113.1(14)
C1A C2A C42A 119.1(14)
C3A C2A C42A 116.9(17)
C68A C3A C2A 132(2)
C68A C3A C4A 118(2)
C2A C3A C4A 101.7(13)
C5A C4A C9A 119.6(18)
C5A C4A C3A 113.0(15)
C9A C4A C3A 117.4(18)
C6A C5A C4A 134(2)
C6A C5A C1A 112(2)
C4A C5A C1A 106.2(14)
C5A C6A C7A 108(2)
C5A C6A C67A 123(2)
C7A C6A C67A 120.5(15)
C6A C7A C8A 127.1(17)
C6A C7A C66A 115.6(14)
C8A C7A C66A 107.0(14)
C9A C8A C7A 119.0(19)
C9A C8A C13A 120.2(18)
C7A C8A C13A 109.2(14)
C10A C9A C8A 130(2)
C10A C9A C4A 112(2)
C8A C9A C4A 112(2)
C9A C10A C73A 131(2)
C9A C10A C11A 113(2)
C73A C10A C11A 105.9(15)
C12A C11A C74A 119.9(18)
C12A C11A C10A 122.9(18)
C74A C11A C10A 106.3(14)
C11A C12A C13A 121(2)
C11A C12A C17A 121(2)
C13A C12A C17A 111.9(18)
C12A C13A C14A 125.9(18)
C12A C13A C8A 112.9(17)
C14A C13A C8A 110.2(14)
C13A C14A C66A 106.3(14)
C13A C14A C15A 119.6(17)
C66A C14A C15A 123.2(17)
C59A C15A C16A 126(2)
C59A C15A C14A 113(2)
C16A C15A C14A 114(2)
C15A C16A C20A 124(2)
C15A C16A C17A 125(2)
C20A C16A C17A 104.8(19)
C18A C17A C12A 113.0(19)
C18A C17A C16A 114(2)
C12A C17A C16A 122.8(19)
C75A C18A C19A 122(2)
C75A C18A C17A 123(2)
C19A C18A C17A 104.2(18)
C18A C19A C24A 130(2)
C18A C19A C20A 108.2(18)
C24A C19A C20A 115.1(14)
C21A C20A C16A 114.2(18)
C21A C20A C19A 124.5(15)
C16A C20A C19A 108.2(18)
C20A C21A C58A 123(2)
C20A C21A C22A 115.7(14)
C58A C21A C22A 114(2)
C23A C22A C21A 119.9(14)
C23A C22A C55A 113.0(14)
C21A C22A C55A 113.0(17)
C24A C23A C22A 122.4(15)
C24A C23A C28A 120.2(17)
C22A C23A C28A 104.3(13)
C23A C24A C19A 121.5(15)
C23A C24A C25A 126(2)
C19A C24A C25A 103(2)
C76A C25A C24A 130(2)
C76A C25A C26A 112(2)
C24A C25A C26A 109(2)
C78A C26A C25A 104(2)
C78A C26A C27A 122(3)
C25A C26A C27A 123(2)
C28A C27A C32A 116(3)
C28A C27A C26A 129(3)
C32A C27A C26A 107(2)
C27A C28A C29A 131(3)
C27A C28A C23A 112(2)
C29A C28A C23A 106.0(13)
C28A C29A C30A 118.2(17)
C28A C29A C55A 112.8(14)
C30A C29A C55A 118.2(17)
C54A C30A C31A 135(2)
C54A C30A C29A 108(2)
C31A C30A C29A 111(2)
C30A C31A C32A 124(2)
C30A C31A C35A 120(2)
C32A C31A C35A 105.1(18)
C33A C32A C31A 114(2)
C33A C32A C27A 120(2)
C31A C32A C27A 118(2)
C32A C33A C79A 133(2)
C32A C33A C34A 101.3(19)
C79A C33A C34A 116.1(14)
C35A C34A C39A 118.2(19)
C35A C34A C33A 111.2(19)
C39A C34A C33A 119.5(13)
C34A C35A C36A 134(2)
C34A C35A C31A 108(2)
C36A C35A C31A 107.8(19)
C35A C36A C37A 114(2)
C35A C36A C50A 128(2)
C37A C36A C50A 112(2)
C49A C37A C36A 119.4(19)
C49A C37A C38A 113.1(19)
C36A C37A C38A 113.7(18)
C39A C38A C43A 119.7(19)
C39A C38A C37A 125(2)
C43A C38A C37A 105.2(17)
C38A C39A C40A 123(2)
C38A C39A C34A 113.0(19)
C40A C39A C34A 117.7(15)
C39A C40A C41A 124.9(19)
C39A C40A C80A 120.8(15)
C41A C40A C80A 106.3(19)
C40A C41A C69A 106(2)
C40A C41A C42A 109.4(19)
C69A C41A C42A 130(2)
C43A C42A C2A 117.0(15)
C43A C42A C41A 128(2)
C2A C42A C41A 107.2(18)
C42A C43A C44A 123.4(15)
C42A C43A C38A 115.1(18)
C44A C43A C38A 104.2(17)
C45A C44A C43A 116.8(15)
C45A C44A C49A 124.2(19)
C43A C44A C49A 111.1(18)
C44A C45A C1A 120.2(15)
C44A C45A C46A 106(2)
C1A C45A C46A 125(2)
C47A C46A C45A 135(2)
C47A C46A C67A 110.7(15)
C45A C46A C67A 105(2)
C46A C47A C63A 110.7(17)
C46A C47A C48A 114.6(18)
C63A C47A C48A 126.6(19)
C49A C48A C51A 124(3)
C49A C48A C47A 119(2)
C51A C48A C47A 110(2)
C48A C49A C37A 125(2)
C48A C49A C44A 120(2)
C37A C49A C44A 105.9(18)
C51A C50A C54A 105.3(14)
C51A C50A C36A 123.7(19)
C54A C50A C36A 122.0(18)
C52A C51A C48A 124(2)
C52A C51A C50A 111.8(15)
C48A C51A C50A 115.7(19)
C51A C52A C53A 106.8(15)
C51A C52A C62A 124.0(19)
C53A C52A C62A 119.6(15)
C56A C53A C54A 116(2)
C56A C53A C52A 124.5(17)
C54A C53A C52A 110.1(15)
C30A C54A C53A 137(2)
C30A C54A C50A 107.4(19)
C53A C54A C50A 106.1(15)
C56A C55A C22A 131(2)
C56A C55A C29A 115(2)
C22A C55A C29A 103.7(13)
C53A C56A C55A 125(2)
C53A C56A C57A 114.0(17)
C55A C56A C57A 116(2)
C61A C57A C58A 110(2)
C61A C57A C56A 123.3(17)
C58A C57A C56A 116.3(19)
C57A C58A C59A 107(2)
C57A C58A C21A 129(2)
C59A C58A C21A 115(2)
C15A C59A C58A 118(2)
C15A C59A C60A 123(2)
C58A C59A C60A 110(2)
C59A C60A C65A 125.5(19)
C59A C60A C61A 99.9(18)
C65A C60A C61A 121.7(15)
C57A C61A C62A 122.5(17)
C57A C61A C60A 113.2(18)
C62A C61A C60A 116.1(14)
C63A C62A C61A 121.4(17)
C63A C62A C52A 116.7(18)
C61A C62A C52A 115.6(16)
C47A C63A C62A 118.2(18)
C47A C63A C64A 105.6(14)
C62A C63A C64A 125.4(15)
C67A C64A C65A 122.8(14)
C67A C64A C63A 109.8(13)
C65A C64A C63A 117.0(13)
C66A C65A C64A 119.3(15)
C66A C65A C60A 116.4(19)
C64A C65A C60A 117.8(15)
C65A C66A C7A 124.2(15)
C65A C66A C14A 118.3(17)
C7A C66A C14A 107.2(13)
C64A C67A C46A 103.2(14)
C64A C67A C6A 117.4(15)
C46A C67A C6A 129.8(17)
C3A C68A C73A 127(3)
C3A C68A C69A 120(2)
C73A C68A C69A 106(2)
C70A C69A C41A 113(3)
C70A C69A C68A 125(3)
C41A C69A C68A 113(2)
C69A C70A C71A 132(3)
C69A C70A C80A 117(3)
C71A C70A C80A 104(2)
C77A C71A C72A 124.8(17)
C77A C71A C70A 126(2)
C72A C71A C70A 102(2)
C73A C72A C74A 108.7(15)
C73A C72A C71A 126.1(18)
C74A C72A C71A 115.7(14)
C68A C73A C10A 114(2)
C68A C73A C72A 128(2)
C10A C73A C72A 110.5(16)
C75A C74A C72A 121.5(15)
C75A C74A C11A 121.7(18)
C72A C74A C11A 108.6(14)
C74A C75A C18A 121(2)
C74A C75A C76A 120.7(15)
C18A C75A C76A 111.0(19)
C25A C76A C77A 110(2)
C25A C76A C75A 124(2)
C77A C76A C75A 117.4(15)
C71A C77A C76A 119.9(17)
C71A C77A C78A 129(2)
C76A C77A C78A 102.4(18)
C26A C78A C79A 132(3)
C26A C78A C77A 112(2)
C79A C78A C77A 106.6(19)
C33A C79A C80A 126.0(18)
C33A C79A C78A 105(2)
C80A C79A C78A 123(2)
C79A C80A C70A 131(2)
C79A C80A C40A 119.8(15)
C70A C80A C40A 97.5(17)
N1P Ni1P N3P 177.7(2)
N1P Ni1P N2P 90.0(2)
N3P Ni1P N2P 89.9(2)
N1P Ni1P N4P 90.1(2)
N3P Ni1P N4P 89.9(2)
N2P Ni1P N4P 177.5(2)
C2P N1P C20P 103.1(5)
C2P N1P Ni1P 128.6(4)
C20P N1P Ni1P 128.3(4)
C9P N2P C6P 104.3(5)
C9P N2P Ni1P 127.7(4)
C6P N2P Ni1P 127.9(4)
C11P N3P C14P 103.3(5)
C11P N3P Ni1P 128.1(4)
C14P N3P Ni1P 128.4(4)
C16P N4P C19P 105.6(5)
C16P N4P Ni1P 127.2(4)
C19P N4P Ni1P 127.2(4)
C19P C1P C2P 124.5(6)
C19P C1P H1P 117.7
C2P C1P H1P 117.7
C1P C2P N1P 124.1(6)
C1P C2P C3P 124.4(6)
N1P C2P C3P 111.5(6)
C4P C3P C2P 107.2(6)
C4P C3P C21P 128.6(7)
C2P C3P C21P 124.1(7)
C3P C4P C20P 106.1(6)
C3P C4P C23P 129.7(7)
C20P C4P C23P 124.2(6)
C6P C5P C20P 124.9(6)
C6P C5P H5P 117.5
C20P C5P H5P 117.5
C5P C6P N2P 124.5(5)
C5P C6P C7P 124.5(6)
N2P C6P C7P 111.0(6)
C8P C7P C6P 107.6(5)
C8P C7P C25P 128.0(6)
C6P C7P C25P 124.4(6)
C7P C8P C9P 105.3(5)
C7P C8P C27P 130.6(6)
C9P C8P C27P 124.0(6)
N2P C9P C10P 125.4(5)
N2P C9P C8P 111.8(5)
C10P C9P C8P 122.7(6)
C11P C10P C9P 124.3(6)
C11P C10P H10P 117.8
C9P C10P H10P 117.8
C10P C11P N3P 124.4(6)
C10P C11P C12P 124.3(6)
N3P C11P C12P 111.3(5)
C13P C12P C11P 106.9(6)
C13P C12P C29P 128.9(6)
C11P C12P C29P 124.2(6)
C12P C13P C14P 107.0(6)
C12P C13P C31P 128.6(7)
C14P C13P C31P 124.2(6)
C15P C14P N3P 123.7(6)
C15P C14P C13P 124.8(6)
N3P C14P C13P 111.5(5)
C14P C15P C16P 125.1(6)
C14P C15P H15P 117.4
C16P C15P H15P 117.4
N4P C16P C15P 125.6(5)
N4P C16P C17P 111.0(6)
C15P C16P C17P 123.4(6)
C18P C17P C16P 106.6(6)
C18P C17P C33P 128.3(6)
C16P C17P C33P 125.1(7)
C17P C18P C19P 106.7(6)
C17P C18P C35P 128.0(7)
C19P C18P C35P 125.2(7)
C1P C19P N4P 125.5(6)
C1P C19P C18P 124.4(6)
N4P C19P C18P 110.1(6)
C5P C20P N1P 124.1(6)
C5P C20P C4P 123.8(6)
N1P C20P C4P 112.0(6)
C3P C21P C22P 113.2(9)
C3P C21P H21A 108.9
C22P C21P H21A 108.9
C3P C21P H21B 108.9
C22P C21P H21B 108.9
H21A C21P H21B 107.8
C21P C22P H22A 109.5
C21P C22P H22B 109.5
H22A C22P H22B 109.5
C21P C22P H22C 109.5
H22A C22P H22C 109.5
H22B C22P H22C 109.5
C4P C23P C24P 114.4(7)
C4P C23P H23A 108.7
C24P C23P H23A 108.7
C4P C23P H23B 108.7
C24P C23P H23B 108.7
H23A C23P H23B 107.6
C23P C24P H24A 109.5
C23P C24P H24B 109.5
H24A C24P H24B 109.5
C23P C24P H24C 109.5
H24A C24P H24C 109.5
H24B C24P H24C 109.5
C7P C25P C26P 112.4(6)
C7P C25P H25A 109.1
C26P C25P H25A 109.1
C7P C25P H25B 109.1
C26P C25P H25B 109.1
H25A C25P H25B 107.8
C25P C26P H26A 109.5
C25P C26P H26B 109.5
H26A C26P H26B 109.5
C25P C26P H26C 109.5
H26A C26P H26C 109.5
H26B C26P H26C 109.5
C8P C27P C28P 112.8(7)
C8P C27P H27A 109.0
C28P C27P H27A 109.0
C8P C27P H27B 109.0
C28P C27P H27B 109.0
H27A C27P H27B 107.8
C27P C28P H28A 109.5
C27P C28P H28B 109.5
H28A C28P H28B 109.5
C27P C28P H28C 109.5
H28A C28P H28C 109.5
H28B C28P H28C 109.5
C12P C29P C30P 113.2(8)
C12P C29P H29A 108.9
C30P C29P H29A 108.9
C12P C29P H29B 108.9
C30P C29P H29B 108.9
H29A C29P H29B 107.7
C29P C30P H30A 109.5
C29P C30P H30B 109.5
H30A C30P H30B 109.5
C29P C30P H30C 109.5
H30A C30P H30C 109.5
H30B C30P H30C 109.5
C13P C31P C32P 112.8(7)
C13P C31P H31A 109.0
C32P C31P H31A 109.0
C13P C31P H31B 109.0
C32P C31P H31B 109.0
H31A C31P H31B 107.8
C31P C32P H32A 109.5
C31P C32P H32B 109.5
H32A C32P H32B 109.5
C31P C32P H32C 109.5
H32A C32P H32C 109.5
H32B C32P H32C 109.5
C34P C33P C17P 113.0(7)
C34P C33P H33A 109.0
C17P C33P H33A 109.0
C34P C33P H33B 109.0
C17P C33P H33B 109.0
H33A C33P H33B 107.8
C33P C34P H34A 109.5
C33P C34P H34B 109.5
H34A C34P H34B 109.5
C33P C34P H34C 109.5
H34A C34P H34C 109.5
H34B C34P H34C 109.5
C18P C35P C36P 112.1(8)
C18P C35P H35A 109.2
C36P C35P H35A 109.2
C18P C35P H35B 109.2
C36P C35P H35B 109.2
H35A C35P H35B 107.9
C35P C36P H36A 109.5
C35P C36P H36B 109.5
H36A C36P H36B 109.5
C35P C36P H36C 109.5
H36A C36P H36C 109.5
H36B C36P H36C 109.5
C6S C1S C2S 118.2(12)
C6S C1S H1S 120.9
C2S C1S H1S 120.9
C3S C2S C1S 124.2(15)
C3S C2S H2S 117.9
C1S C2S H2S 117.9
C2S C3S C4S 116.5(17)
C2S C3S H3S 121.8
C4S C3S H3S 121.8
C5S C4S C3S 120.9(13)
C5S C4S H4S 119.6
C3S C4S H4S 119.6
C6S C5S C4S 116.6(13)
C6S C5S H5S 121.7
C4S C5S H5S 121.7
C1S C6S C5S 123.6(14)
C1S C6S H6S 118.2
C5S C6S H6S 118.2
C8S C7S C12S 120.0
C8S C7S H7S 120.0
C12S C7S H7S 120.0
C7S C8S C9S 120.0
C7S C8S H8S 120.0
C9S C8S H8S 120.0
C10S C9S C8S 120.0
C10S C9S H9S 120.0
C8S C9S H9S 120.0
C9S C10S C11S 120.0
C9S C10S H10S 120.0
C11S C10S H10S 120.0
C12S C11S C10S 120.0
C12S C11S H11S 120.0
C10S C11S H11S 120.0
C11S C12S C7S 120.0
C11S C12S H12S 120.0
C7S C12S H12S 120.0

loop_
_geom_bond_atom_site_label_1
_geom_bond_atom_site_label_2
_geom_bond_distance
Lu1 N1 2.003(8)
Lu1 Ho2 3.492(6)
Lu1 Ho1 3.496(9)
Ho1 N1 2.032(6)
Ho1 Ho2 3.489(4)
Ho2 N1 2.018(6)
Lu2 Ho4 3.109(6)
Lu2 Ho3 3.704(6)
Ho3 Ho4 3.393(4)
Ho5 Ho8 3.363(11)
Ho6 Lu3 3.345(8)
Ho6 Ho7 3.403(6)
Ho7 Lu3 3.538(7)
Ho10 Ho11 3.168(17)
C1A C2A 1.40(2)
C1A C45A 1.40(3)
C1A C5A 1.58(2)
C2A C3A 1.51(2)
C2A C42A 1.53(3)
C3A C68A 1.24(3)
C3A C4A 1.52(2)
C4A C5A 1.38(2)
C4A C9A 1.44(3)
C5A C6A 1.23(2)
C6A C7A 1.39(3)
C6A C67A 1.53(3)
C7A C8A 1.45(2)
C7A C66A 1.51(2)
C8A C9A 1.40(3)
C8A C13A 1.49(2)
C9A C10A 1.25(2)
C10A C73A 1.39(2)
C10A C11A 1.50(2)
C11A C12A 1.42(2)
C11A C74A 1.42(2)
C12A C13A 1.43(3)
C12A C17A 1.48(3)
C13A C14A 1.43(2)
C14A C66A 1.54(2)
C14A C15A 1.57(3)
C15A C59A 1.29(3)
C15A C16A 1.34(3)
C16A C20A 1.39(3)
C16A C17A 1.48(3)
C17A C18A 1.45(3)
C18A C75A 1.41(2)
C18A C19A 1.42(3)
C19A C24A 1.45(3)
C19A C20A 1.58(3)
C20A C21A 1.38(3)
C21A C58A 1.51(3)
C21A C22A 1.51(3)
C22A C23A 1.49(2)
C22A C55A 1.56(3)
C23A C24A 1.39(3)
C23A C28A 1.73(3)
C24A C25A 1.48(3)
C25A C76A 1.34(3)
C25A C26A 1.54(3)
C26A C78A 1.28(3)
C26A C27A 1.55(3)
C27A C28A 1.15(3)
C27A C32A 1.47(3)
C28A C29A 1.43(2)
C29A C30A 1.50(3)
C29A C55A 1.62(2)
C30A C54A 1.28(3)
C30A C31A 1.39(3)
C31A C32A 1.45(3)
C31A C35A 1.52(3)
C32A C33A 1.35(2)
C33A C79A 1.37(3)
C33A C34A 1.61(3)
C34A C35A 1.30(2)
C34A C39A 1.54(3)
C35A C36A 1.34(3)
C36A C37A 1.48(3)
C36A C50A 1.49(3)
C37A C49A 1.39(3)
C37A C38A 1.59(3)
C38A C39A 1.36(2)
C38A C43A 1.56(3)
C39A C40A 1.37(3)
C40A C41A 1.45(3)
C40A C80A 1.59(3)
C41A C69A 1.46(3)
C41A C42A 1.58(3)
C42A C43A 1.30(2)
C43A C44A 1.54(3)
C44A C45A 1.40(3)
C44A C49A 1.56(3)
C45A C46A 1.43(3)
C46A C47A 1.32(2)
C46A C67A 1.48(2)
C47A C63A 1.37(2)
C47A C48A 1.51(3)
C48A C49A 1.27(3)
C48A C51A 1.40(3)
C50A C51A 1.42(2)
C50A C54A 1.45(2)
C51A C52A 1.32(2)
C52A C53A 1.42(2)
C52A C62A 1.45(2)
C53A C56A 1.29(3)
C53A C54A 1.39(2)
C55A C56A 1.35(3)
C56A C57A 1.51(3)
C57A C61A 1.30(3)
C57A C58A 1.44(3)
C58A C59A 1.45(3)
C59A C60A 1.47(3)
C60A C65A 1.47(3)
C60A C61A 1.55(3)
C61A C62A 1.39(3)
C62A C63A 1.38(2)
C63A C64A 1.48(2)
C64A C67A 1.37(2)
C64A C65A 1.43(3)
C65A C66A 1.31(2)
C68A C73A 1.30(3)
C68A C69A 1.50(3)
C69A C70A 1.18(3)
C70A C71A 1.46(3)
C70A C80A 1.52(3)
C71A C77A 1.25(3)
C71A C72A 1.42(3)
C72A C73A 1.40(2)
C72A C74A 1.40(2)
C74A C75A 1.29(2)
C75A C76A 1.45(3)
C76A C77A 1.40(3)
C77A C78A 1.61(3)
C78A C79A 1.38(3)
C79A C80A 1.37(3)
Ni1P N1P 1.949(6)
Ni1P N3P 1.957(5)
Ni1P N2P 1.963(5)
Ni1P N4P 1.973(5)
N1P C2P 1.383(8)
N1P C20P 1.392(8)
N2P C9P 1.355(8)
N2P C6P 1.384(8)
N3P C11P 1.381(8)
N3P C14P 1.394(8)
N4P C16P 1.366(8)
N4P C19P 1.374(9)
C1P C19P 1.372(11)
C1P C2P 1.379(10)
C1P H1P 0.9400
C2P C3P 1.451(10)
C3P C4P 1.342(10)
C3P C21P 1.491(10)
C4P C20P 1.449(9)
C4P C23P 1.492(10)
C5P C6P 1.369(10)
C5P C20P 1.377(9)
C5P H5P 0.9400
C6P C7P 1.435(8)
C7P C8P 1.343(10)
C7P C25P 1.512(9)
C8P C9P 1.465(8)
C8P C27P 1.493(9)
C9P C10P 1.385(9)
C10P C11P 1.365(9)
C10P H10P 0.9400
C11P C12P 1.458(9)
C12P C13P 1.332(10)
C12P C29P 1.489(10)
C13P C14P 1.444(10)
C13P C31P 1.500(9)
C14P C15P 1.365(9)
C15P C16P 1.373(10)
C15P H15P 0.9400
C16P C17P 1.449(9)
C17P C18P 1.348(12)
C17P C33P 1.515(10)
C18P C19P 1.460(9)
C18P C35P 1.485(10)
C21P C22P 1.530(19)
C21P H21A 0.9800
C21P H21B 0.9800
C22P H22A 0.9700
C22P H22B 0.9700
C22P H22C 0.9700
C23P C24P 1.518(15)
C23P H23A 0.9800
C23P H23B 0.9800
C24P H24A 0.9700
C24P H24B 0.9700
C24P H24C 0.9700
C25P C26P 1.538(15)
C25P H25A 0.9800
C25P H25B 0.9800
C26P H26A 0.9700
C26P H26B 0.9700
C26P H26C 0.9700
C27P C28P 1.529(12)
C27P H27A 0.9800
C27P H27B 0.9800
C28P H28A 0.9700
C28P H28B 0.9700
C28P H28C 0.9700
C29P C30P 1.516(14)
C29P H29A 0.9800
C29P H29B 0.9800
C30P H30A 0.9700
C30P H30B 0.9700
C30P H30C 0.9700
C31P C32P 1.515(13)
C31P H31A 0.9800
C31P H31B 0.9800
C32P H32A 0.9700
C32P H32B 0.9700
C32P H32C 0.9700
C33P C34P 1.507(14)
C33P H33A 0.9800
C33P H33B 0.9800
C34P H34A 0.9700
C34P H34B 0.9700
C34P H34C 0.9700
C35P C36P 1.528(18)
C35P H35A 0.9800
C35P H35B 0.9800
C36P H36A 0.9700
C36P H36B 0.9700
C36P H36C 0.9700
C1S C6S 1.294(17)
C1S C2S 1.39(2)
C1S H1S 0.9400
C2S C3S 1.299(19)
C2S H2S 0.9400
C3S C4S 1.43(2)
C3S H3S 0.9400
C4S C5S 1.39(2)
C4S H4S 0.9400
C5S C6S 1.381(19)
C5S H5S 0.9400
C6S H6S 0.9400
C7S C8S 1.3900
C7S C12S 1.3900
C7S H7S 0.9400
C8S C9S 1.3900
C8S H8S 0.9400
C9S C10S 1.3900
C9S H9S 0.9400
C10S C11S 1.3900
C10S H10S 0.9400
C11S C12S 1.3900
C11S H11S 0.9400
C12S H12S 0.9400

loop_
_geom_torsion_atom_site_label_1
_geom_torsion_atom_site_label_2
_geom_torsion_atom_site_label_3
_geom_torsion_atom_site_label_4
_geom_torsion
C45A C1A C2A C3A -145.7(16)
C5A C1A C2A C3A 7(2)
C45A C1A C2A C42A -3(3)
C5A C1A C2A C42A 149.9(16)
C1A C2A C3A C68A 139(2)
C42A C2A C3A C68A -5(3)
C1A C2A C3A C4A -7(2)
C42A C2A C3A C4A -150.9(15)
C68A C3A C4A C5A -147.9(17)
C2A C3A C4A C5A 4(2)
C68A C3A C4A C9A -3(2)
C2A C3A C4A C9A 149.6(15)
C9A C4A C5A C6A -1(3)
C3A C4A C5A C6A 144(2)
C9A C4A C5A C1A -145.1(15)
C3A C4A C5A C1A -0.5(19)
C2A C1A C5A C6A -156.7(16)
C45A C1A C5A C6A -5(2)
C2A C1A C5A C4A -3.7(18)
C45A C1A C5A C4A 147.7(16)
C4A C5A C6A C7A 8(3)
C1A C5A C6A C7A 150.7(15)
C4A C5A C6A C67A -139(2)
C1A C5A C6A C67A 4(3)
C5A C6A C7A C8A -8(2)
C67A C6A C7A C8A 139.7(16)
C5A C6A C7A C66A -148.1(15)
C67A C6A C7A C66A 0(2)
C6A C7A C8A C9A 1(2)
C66A C7A C8A C9A 144.1(14)
C6A C7A C8A C13A -142.1(16)
C66A C7A C8A C13A 0.8(16)
C7A C8A C9A C10A -144.1(19)
C13A C8A C9A C10A -5(3)
C7A C8A C9A C4A 6(2)
C13A C8A C9A C4A 145.3(15)
C5A C4A C9A C10A 149.1(17)
C3A C4A C9A C10A 6(2)
C5A C4A C9A C8A -7(2)
C3A C4A C9A C8A -149.7(15)
C8A C9A C10A C73A 140(2)
C4A C9A C10A C73A -10(3)
C8A C9A C10A C11A 0(3)
C4A C9A C10A C11A -149.9(14)
C9A C10A C11A C12A 6(2)
C73A C10A C11A C12A -143.9(15)
C9A C10A C11A C74A 149.6(14)
C73A C10A C11A C74A -0.1(15)
C74A C11A C12A C13A -146.0(15)
C10A C11A C12A C13A -7(2)
C74A C11A C12A C17A 3.1(19)
C10A C11A C12A C17A 142.3(15)
C11A C12A C13A C14A 142.2(17)
C17A C12A C13A C14A -9(2)
C11A C12A C13A C8A 1.9(19)
C17A C12A C13A C8A -149.6(13)
C9A C8A C13A C12A 4(2)
C7A C8A C13A C12A 146.3(13)
C9A C8A C13A C14A -143.0(15)
C7A C8A C13A C14A -0.2(17)
C12A C13A C14A C66A -141.6(15)
C8A C13A C14A C66A -0.5(16)
C12A C13A C14A C15A 4(2)
C8A C13A C14A C15A 144.8(14)
C13A C14A C15A C59A -148.3(16)
C66A C14A C15A C59A -9(2)
C13A C14A C15A C16A 3(2)
C66A C14A C15A C16A 142.4(16)
C59A C15A C16A C20A -5(3)
C14A C15A C16A C20A -151.6(17)
C59A C15A C16A C17A 144(2)
C14A C15A C16A C17A -3(2)
C11A C12A C17A C18A 0.7(18)
C13A C12A C17A C18A 152.3(13)
C11A C12A C17A C16A -142.5(16)
C13A C12A C17A C16A 9(2)
C15A C16A C17A C18A -146.0(18)
C20A C16A C17A C18A 7.3(18)
C15A C16A C17A C12A -3(2)
C20A C16A C17A C12A 150.1(15)
C12A C17A C18A C75A -5(2)
C16A C17A C18A C75A 141.6(16)
C12A C17A C18A C19A -150.2(13)
C16A C17A C18A C19A -3.7(17)
C75A C18A C19A C24A 2(3)
C17A C18A C19A C24A 147.9(16)
C75A C18A C19A C20A -146.9(15)
C17A C18A C19A C20A -1.0(16)
C15A C16A C20A C21A 3(3)
C17A C16A C20A C21A -150.5(15)
C15A C16A C20A C19A 146.4(16)
C17A C16A C20A C19A -7.3(17)
C18A C19A C20A C21A 144.1(18)
C24A C19A C20A C21A -10(2)
C18A C19A C20A C16A 5.6(18)
C24A C19A C20A C16A -148.4(15)
C16A C20A C21A C58A 1(3)
C19A C20A C21A C58A -135.7(19)
C16A C20A C21A C22A 147.6(18)
C19A C20A C21A C22A 11(3)
C20A C21A C22A C23A -7(3)
C58A C21A C22A C23A 143.3(18)
C20A C21A C22A C55A -143.8(17)
C58A C21A C22A C55A 6(2)
C21A C22A C23A C24A 1(3)
C55A C22A C23A C24A 137.8(19)
C21A C22A C23A C28A -140.4(17)
C55A C22A C23A C28A -3(2)
C22A C23A C24A C19A 1(3)
C28A C23A C24A C19A 136.0(17)
C22A C23A C24A C25A -139.1(19)
C28A C23A C24A C25A -4(3)
C18A C19A C24A C23A -144.0(18)
C20A C19A C24A C23A 3(2)
C18A C19A C24A C25A 4(2)
C20A C19A C24A C25A 151.0(14)
C23A C24A C25A C76A 140(2)
C19A C24A C25A C76A -6(3)
C23A C24A C25A C26A -4(2)
C19A C24A C25A C26A -149.4(14)
C76A C25A C26A C78A 2.2(19)
C24A C25A C26A C78A 152.6(15)
C76A C25A C26A C27A -141.9(18)
C24A C25A C26A C27A 9(2)
C78A C26A C27A C28A -143(3)
C25A C26A C27A C28A -5(3)
C78A C26A C27A C32A 3(2)
C25A C26A C27A C32A 141.1(17)
C32A C27A C28A C29A -8(3)
C26A C27A C28A C29A 136(3)
C32A C27A C28A C23A -147.0(16)
C26A C27A C28A C23A -3(3)
C24A C23A C28A C27A 8(3)
C22A C23A C28A C27A 149.8(19)
C24A C23A C28A C29A -141.3(16)
C22A C23A C28A C29A 0.7(18)
C27A C28A C29A C30A 5(3)
C23A C28A C29A C30A 145.7(14)
C27A C28A C29A C55A -139(2)
C23A C28A C29A C55A 1.9(19)
C28A C29A C30A C54A -151.5(15)
C55A C29A C30A C54A -9.7(19)
C28A C29A C30A C31A 5(2)
C55A C29A C30A C31A 146.3(14)
C54A C30A C31A C32A 137(2)
C29A C30A C31A C32A -10(2)
C54A C30A C31A C35A -2(3)
C29A C30A C31A C35A -149.3(13)
C30A C31A C32A C33A -143.5(17)
C35A C31A C32A C33A 0.9(16)
C30A C31A C32A C27A 8(2)
C35A C31A C32A C27A 152.0(14)
C28A C27A C32A C33A 151.2(18)
C26A C27A C32A C33A -0.1(19)
C28A C27A C32A C31A 2(2)
C26A C27A C32A C31A -149.5(14)
C31A C32A C33A C79A 140.9(19)
C27A C32A C33A C79A -10(3)
C31A C32A C33A C34A -2.1(15)
C27A C32A C33A C34A -152.5(13)
C32A C33A C34A C35A 2.8(15)
C79A C33A C34A C35A -147.8(14)
C32A C33A C34A C39A 146.1(13)
C79A C33A C34A C39A -4.5(19)
C39A C34A C35A C36A -7(3)
C33A C34A C35A C36A 137(2)
C39A C34A C35A C31A -146.1(14)
C33A C34A C35A C31A -2.3(15)
C30A C31A C35A C34A 147.3(14)
C32A C31A C35A C34A 1.0(15)
C30A C31A C35A C36A -3.1(19)
C32A C31A C35A C36A -149.3(12)
C34A C35A C36A C37A 14(3)
C31A C35A C36A C37A 153.4(12)
C34A C35A C36A C50A -135(2)
C31A C35A C36A C50A 4(2)
C35A C36A C37A C49A -146.1(15)
C50A C36A C37A C49A 8.3(18)
C35A C36A C37A C38A -8.4(18)
C50A C36A C37A C38A 145.9(12)
C49A C37A C38A C39A 138.0(17)
C36A C37A C38A C39A -2(2)
C49A C37A C38A C43A -7.5(16)
C36A C37A C38A C43A -147.8(13)
C43A C38A C39A C40A 0(2)
C37A C38A C39A C40A -141.5(18)
C43A C38A C39A C34A 150.2(15)
C37A C38A C39A C34A 9(2)
C35A C34A C39A C38A -6(2)
C33A C34A C39A C38A -146.5(13)
C35A C34A C39A C40A 146.6(17)
C33A C34A C39A C40A 6(2)
C38A C39A C40A C41A 2(3)
C34A C39A C40A C41A -147.8(17)
C38A C39A C40A C80A 146.1(16)
C34A C39A C40A C80A -3(2)
C39A C40A C41A C69A 144.7(18)
C80A C40A C41A C69A -4.1(17)
C39A C40A C41A C42A 0(3)
C80A C40A C41A C42A -148.6(15)
C1A C2A C42A C43A 7(3)
C3A C2A C42A C43A 149.1(18)
C1A C2A C42A C41A -144.7(17)
C3A C2A C42A C41A -3(2)
C40A C41A C42A C43A -3(3)
C69A C41A C42A C43A -137(2)
C40A C41A C42A C2A 144.5(16)
C69A C41A C42A C2A 11(3)
C2A C42A C43A C44A -11(3)
C41A C42A C43A C44A 134(2)
C2A C42A C43A C38A -140.8(17)
C41A C42A C43A C38A 4(3)
C39A C38A C43A C42A -2(2)
C37A C38A C43A C42A 145.6(15)
C39A C38A C43A C44A -140.6(15)
C37A C38A C43A C44A 7.3(14)
C42A C43A C44A C45A 11(3)
C38A C43A C44A C45A 145.0(14)
C42A C43A C44A C49A -139.2(19)
C38A C43A C44A C49A -5.4(16)
C43A C44A C45A C1A -6(2)
C49A C44A C45A C1A 140.4(16)
C43A C44A C45A C46A -154.9(14)
C49A C44A C45A C46A -9(2)
C2A C1A C45A C44A 2(2)
C5A C1A C45A C44A -144.6(17)
C2A C1A C45A C46A 145.1(19)
C5A C1A C45A C46A -2(3)
C44A C45A C46A C47A 14(3)
C1A C45A C46A C47A -133(2)
C44A C45A C46A C67A 155.1(13)
C1A C45A C46A C67A 8(2)
C45A C46A C47A C63A 142(2)
C67A C46A C47A C63A 1.8(18)
C45A C46A C47A C48A -9(3)
C67A C46A C47A C48A -149.1(13)
C46A C47A C48A C49A -2(2)
C63A C47A C48A C49A -147.0(17)
C46A C47A C48A C51A 150.1(14)
C63A C47A C48A C51A 5(2)
C51A C48A C49A C37A -1(3)
C47A C48A C49A C37A 146.5(17)
C51A C48A C49A C44A -143.1(18)
C47A C48A C49A C44A 4(2)
C36A C37A C49A C48A -5(2)
C38A C37A C49A C48A -142.5(17)
C36A C37A C49A C44A 141.9(14)
C38A C37A C49A C44A 4.0(16)
C45A C44A C49A C48A 1(2)
C43A C44A C49A C48A 149.3(16)
C45A C44A C49A C37A -146.9(16)
C43A C44A C49A C37A 1.0(16)
C35A C36A C50A C51A 142.2(18)
C37A C36A C50A C51A -7.9(18)
C35A C36A C50A C54A 0(2)
C37A C36A C50A C54A -150.1(14)
C49A C48A C51A C52A 146.9(18)
C47A C48A C51A C52A -3.0(19)
C49A C48A C51A C50A 2(2)
C47A C48A C51A C50A -148.3(13)
C54A C50A C51A C52A 1.3(16)
C36A C50A C51A C52A -146.1(13)
C54A C50A C51A C48A 150.7(12)
C36A C50A C51A C48A 3(2)
C48A C51A C52A C53A -148.1(14)
C50A C51A C52A C53A -1.7(16)
C48A C51A C52A C62A -2(2)
C50A C51A C52A C62A 143.9(14)
C51A C52A C53A C56A 145.7(15)
C62A C52A C53A C56A -2(2)
C51A C52A C53A C54A 1.5(16)
C62A C52A C53A C54A -146.0(13)
C31A C30A C54A C53A -133(3)
C29A C30A C54A C53A 14(3)
C31A C30A C54A C50A 6(3)
C29A C30A C54A C50A 153.8(12)
C56A C53A C54A C30A -8(3)
C52A C53A C54A C30A 139(2)
C56A C53A C54A C50A -148.3(14)
C52A C53A C54A C50A -0.7(16)
C51A C50A C54A C30A -152.9(13)
C36A C50A C54A C30A -4.8(19)
C51A C50A C54A C53A -0.3(15)
C36A C50A C54A C53A 147.8(13)
C23A C22A C55A C56A -139(2)
C21A C22A C55A C56A 2(3)
C23A C22A C55A C29A 4(2)
C21A C22A C55A C29A 144.5(14)
C28A C29A C55A C56A 146.2(16)
C30A C29A C55A C56A 2(2)
C28A C29A C55A C22A -4(2)
C30A C29A C55A C22A -147.5(15)
C54A C53A C56A C55A -3(3)
C52A C53A C56A C55A -145.6(18)
C54A C53A C56A C57A 149.8(13)
C52A C53A C56A C57A 7(2)
C22A C55A C56A C53A 144(2)
C29A C55A C56A C53A 5(3)
C22A C55A C56A C57A -8(3)
C29A C55A C56A C57A -148.1(14)
C53A C56A C57A C61A -8(2)
C55A C56A C57A C61A 147.2(17)
C53A C56A C57A C58A -149.0(16)
C55A C56A C57A C58A 7(2)
C61A C57A C58A C59A 0.7(18)
C56A C57A C58A C59A 146.4(14)
C61A C57A C58A C21A -144(2)
C56A C57A C58A C21A 1(3)
C20A C21A C58A C57A 140(2)
C22A C21A C58A C57A -8(3)
C20A C21A C58A C59A -3(3)
C22A C21A C58A C59A -150.9(17)
C16A C15A C59A C58A 1(3)
C14A C15A C59A C58A 148.7(16)
C16A C15A C59A C60A -142.9(19)
C14A C15A C59A C60A 4(2)
C57A C58A C59A C15A -148.4(16)
C21A C58A C59A C15A 2(3)
C57A C58A C59A C60A 0.1(18)
C21A C58A C59A C60A 150.8(16)
C15A C59A C60A C65A 5(3)
C58A C59A C60A C65A -141.9(16)
C15A C59A C60A C61A 146.1(17)
C58A C59A C60A C61A -0.7(15)
C58A C57A C61A C62A 146.1(15)
C56A C57A C61A C62A 3(2)
C58A C57A C61A C60A -1.2(17)
C56A C57A C61A C60A -144.0(14)
C59A C60A C61A C57A 1.2(15)
C65A C60A C61A C57A 144.3(15)
C59A C60A C61A C62A -148.3(13)
C65A C60A C61A C62A -5(2)
C57A C61A C62A C63A -148.2(15)
C60A C61A C62A C63A -2(2)
C57A C61A C62A C52A 3(2)
C60A C61A C62A C52A 149.2(12)
C51A C52A C62A C63A 7(2)
C53A C52A C62A C63A 148.6(14)
C51A C52A C62A C61A -145.4(15)
C53A C52A C62A C61A -3.9(19)
C46A C47A C63A C62A -147.0(14)
C48A C47A C63A C62A 0(2)
C46A C47A C63A C64A -0.6(17)
C48A C47A C63A C64A 146.0(14)
C61A C62A C63A C47A 145.5(14)
C52A C62A C63A C47A -5.2(19)
C61A C62A C63A C64A 6(2)
C52A C62A C63A C64A -144.3(14)
C47A C63A C64A C67A -0.9(16)
C62A C63A C64A C67A 142.4(15)
C47A C63A C64A C65A -146.9(13)
C62A C63A C64A C65A -4(2)
C67A C64A C65A C66A 6(2)
C63A C64A C65A C66A 147.4(15)
C67A C64A C65A C60A -144.6(14)
C63A C64A C65A C60A -3(2)
C59A C60A C65A C66A -10(2)
C61A C60A C65A C66A -144.0(15)
C59A C60A C65A C64A 141.1(16)
C61A C60A C65A C64A 8(2)
C64A C65A C66A C7A -5(2)
C60A C65A C66A C7A 146.0(14)
C64A C65A C66A C14A -145.8(14)
C60A C65A C66A C14A 5(2)
C6A C7A C66A C65A 2(2)
C8A C7A C66A C65A -145.3(16)
C6A C7A C66A C14A 146.7(14)
C8A C7A C66A C14A -1.0(15)
C13A C14A C66A C65A 147.6(14)
C15A C14A C66A C65A 4(2)
C13A C14A C66A C7A 0.9(15)
C15A C14A C66A C7A -142.8(14)
C65A C64A C67A C46A 145.5(14)
C63A C64A C67A C46A 1.8(16)
C65A C64A C67A C6A -4(2)
C63A C64A C67A C6A -147.8(13)
C47A C46A C67A C64A -2.3(17)
C45A C46A C67A C64A -154.2(12)
C47A C46A C67A C6A 142.0(16)
C45A C46A C67A C6A -10(2)
C5A C6A C67A C64A 144.2(19)
C7A C6A C67A C64A 1(2)
C5A C6A C67A C46A 4(3)
C7A C6A C67A C46A -138.8(17)
C2A C3A C68A C73A -140(2)
C4A C3A C68A C73A 2(3)
C2A C3A C68A C69A 5(3)
C4A C3A C68A C69A 147.2(16)
C40A C41A C69A C70A 3(2)
C42A C41A C69A C70A 138(2)
C40A C41A C69A C68A -145.7(14)
C42A C41A C69A C68A -11(3)
C3A C68A C69A C70A -142(2)
C73A C68A C69A C70A 10(2)
C3A C68A C69A C41A 2(2)
C73A C68A C69A C41A 154.2(16)
C41A C69A C70A C71A -147(2)
C68A C69A C70A C71A -2(3)
C41A C69A C70A C80A -1(2)
C68A C69A C70A C80A 143.5(18)
C69A C70A C71A C77A 144(2)
C80A C70A C71A C77A -5(2)
C69A C70A C71A C72A -6(2)
C80A C70A C71A C72A -155.4(11)
C77A C71A C72A C73A -142.5(17)
C70A C71A C72A C73A 8.3(18)
C77A C71A C72A C74A 0(2)
C70A C71A C72A C74A 150.6(12)
C3A C68A C73A C10A -4(3)
C69A C68A C73A C10A -153.4(13)
C3A C68A C73A C72A 142(2)
C69A C68A C73A C72A -7(2)
C9A C10A C73A C68A 10(3)
C11A C10A C73A C68A 151.2(14)
C9A C10A C73A C72A -142.1(19)
C11A C10A C73A C72A -0.5(16)
C74A C72A C73A C68A -145.9(16)
C71A C72A C73A C68A -2(2)
C74A C72A C73A C10A 0.9(16)
C71A C72A C73A C10A 145.4(14)
C73A C72A C74A C75A 148.0(14)
C71A C72A C74A C75A -0.5(19)
C73A C72A C74A C11A -1.0(15)
C71A C72A C74A C11A -149.5(12)
C12A C11A C74A C75A -3(2)
C10A C11A C74A C75A -148.2(13)
C12A C11A C74A C72A 145.8(13)
C10A C11A C74A C72A 0.6(15)
C72A C74A C75A C18A -146.0(14)
C11A C74A C75A C18A -1(2)
C72A C74A C75A C76A 2(2)
C11A C74A C75A C76A 146.8(13)
C19A C18A C75A C74A 144.7(17)
C17A C18A C75A C74A 5(2)
C19A C18A C75A C76A -6(2)
C17A C18A C75A C76A -145.4(15)
C24A C25A C76A C77A -144(2)
C26A C25A C76A C77A -1.7(18)
C24A C25A C76A C75A 2(3)
C26A C25A C76A C75A 144.8(16)
C74A C75A C76A C25A -146.7(17)
C18A C75A C76A C25A 4(2)
C74A C75A C76A C77A -3(2)
C18A C75A C76A C77A 148.3(13)
C72A C71A C77A C76A -1(2)
C70A C71A C77A C76A -144.3(16)
C72A C71A C77A C78A 140.8(16)
C70A C71A C77A C78A -3(3)
C25A C76A C77A C71A 150.7(15)
C75A C76A C77A C71A 2(2)
C25A C76A C77A C78A 0.6(15)
C75A C76A C77A C78A -148.3(12)
C25A C26A C78A C79A -143(2)
C27A C26A C78A C79A 2(3)
C25A C26A C78A C77A -1.7(18)
C27A C26A C78A C77A 143.0(17)
C71A C77A C78A C26A -145.4(19)
C76A C77A C78A C26A 0.9(18)
C71A C77A C78A C79A 6(2)
C76A C77A C78A C79A 151.8(12)
C32A C33A C79A C80A -138(2)
C34A C33A C79A C80A 0(2)
C32A C33A C79A C78A 13(2)
C34A C33A C79A C78A 152.0(12)
C26A C78A C79A C33A -9(3)
C77A C78A C79A C33A -151.5(12)
C26A C78A C79A C80A 144(2)
C77A C78A C79A C80A 1.2(19)
C33A C79A C80A C70A 136(2)
C78A C79A C80A C70A -11(3)
C33A C79A C80A C40A 2(2)
C78A C79A C80A C40A -144.7(16)
C69A C70A C80A C79A -142(2)
C71A C70A C80A C79A 13(2)
C69A C70A C80A C40A -1.5(19)
C71A C70A C80A C40A 153.1(11)
C39A C40A C80A C79A -1(2)
C41A C40A C80A C79A 149.6(15)
C39A C40A C80A C70A -147.0(15)
C41A C40A C80A C70A 3.3(15)
C19P C1P C2P N1P -0.5(13)
C19P C1P C2P C3P -179.3(8)
C20P N1P C2P C1P -179.5(7)
Ni1P N1P C2P C1P -0.4(11)
C20P N1P C2P C3P -0.6(8)
Ni1P N1P C2P C3P 178.5(5)
C1P C2P C3P C4P 178.8(8)
N1P C2P C3P C4P -0.1(10)
C1P C2P C3P C21P 1.7(14)
N1P C2P C3P C21P -177.2(9)
C2P C3P C4P C20P 0.8(9)
C21P C3P C4P C20P 177.7(10)
C2P C3P C4P C23P -177.4(9)
C21P C3P C4P C23P -0.5(16)
C20P C5P C6P N2P 5.5(12)
C20P C5P C6P C7P -176.0(7)
C9P N2P C6P C5P 178.9(7)
Ni1P N2P C6P C5P -3.2(10)
C9P N2P C6P C7P 0.3(8)
Ni1P N2P C6P C7P 178.2(5)
C5P C6P C7P C8P -178.1(7)
N2P C6P C7P C8P 0.6(8)
C5P C6P C7P C25P 3.1(12)
N2P C6P C7P C25P -178.3(6)
C6P C7P C8P C9P -1.1(8)
C25P C7P C8P C9P 177.7(7)
C6P C7P C8P C27P -177.8(8)
C25P C7P C8P C27P 1.0(14)
C6P N2P C9P C10P 178.5(7)
Ni1P N2P C9P C10P 0.7(11)
C6P N2P C9P C8P -1.0(8)
Ni1P N2P C9P C8P -178.9(5)
C7P C8P C9P N2P 1.4(8)
C27P C8P C9P N2P 178.3(7)
C7P C8P C9P C10P -178.2(7)
C27P C8P C9P C10P -1.2(12)
N2P C9P C10P C11P -1.8(12)
C8P C9P C10P C11P 177.7(7)
C9P C10P C11P N3P 2.9(13)
C9P C10P C11P C12P -175.6(7)
C14P N3P C11P C10P -179.4(7)
Ni1P N3P C11P C10P -2.9(11)
C14P N3P C11P C12P -0.7(8)
Ni1P N3P C11P C12P 175.8(5)
C10P C11P C12P C13P 179.9(7)
N3P C11P C12P C13P 1.3(9)
C10P C11P C12P C29P 2.7(13)
N3P C11P C12P C29P -176.0(7)
C11P C12P C13P C14P -1.2(8)
C29P C12P C13P C14P 175.9(8)
C11P C12P C13P C31P -176.4(7)
C29P C12P C13P C31P 0.7(14)
C11P N3P C14P C15P 179.4(7)
Ni1P N3P C14P C15P 2.9(10)
C11P N3P C14P C13P 0.0(8)
Ni1P N3P C14P C13P -176.5(5)
C12P C13P C14P C15P -178.6(7)
C31P C13P C14P C15P -3.1(12)
C12P C13P C14P N3P 0.8(8)
C31P C13P C14P N3P 176.2(6)
N3P C14P C15P C16P -2.7(11)
C13P C14P C15P C16P 176.7(7)
C19P N4P C16P C15P -177.6(7)
Ni1P N4P C16P C15P 3.7(10)
C19P N4P C16P C17P -0.8(8)
Ni1P N4P C16P C17P -179.5(5)
C14P C15P C16P N4P -0.7(12)
C14P C15P C16P C17P -177.2(7)
N4P C16P C17P C18P -0.2(9)
C15P C16P C17P C18P 176.7(7)
N4P C16P C17P C33P -178.6(7)
C15P C16P C17P C33P -1.7(12)
C16P C17P C18P C19P 1.0(9)
C33P C17P C18P C19P 179.3(8)
C16P C17P C18P C35P -178.9(9)
C33P C17P C18P C35P -0.6(15)
C2P C1P C19P N4P 1.9(13)
C2P C1P C19P C18P 179.2(8)
C16P N4P C19P C1P 179.1(8)
Ni1P N4P C19P C1P -2.3(11)
C16P N4P C19P C18P 1.4(8)
Ni1P N4P C19P C18P -179.9(5)
C17P C18P C19P C1P -179.2(8)
C35P C18P C19P C1P 0.7(13)
C17P C18P C19P N4P -1.5(9)
C35P C18P C19P N4P 178.4(8)
C6P C5P C20P N1P -3.9(12)
C6P C5P C20P C4P 173.9(8)
C2P N1P C20P C5P 179.2(7)
Ni1P N1P C20P C5P 0.1(11)
C2P N1P C20P C4P 1.1(8)
Ni1P N1P C20P C4P -178.0(5)
C3P C4P C20P C5P -179.3(8)
C23P C4P C20P C5P -1.0(13)
C3P C4P C20P N1P -1.3(9)
C23P C4P C20P N1P 177.0(8)
C4P C3P C21P C22P -93.0(12)
C2P C3P C21P C22P 83.4(13)
C3P C4P C23P C24P 98.8(11)
C20P C4P C23P C24P -79.1(11)
C8P C7P C25P C26P -100.9(10)
C6P C7P C25P C26P 77.7(10)
C7P C8P C27P C28P 100.9(10)
C9P C8P C27P C28P -75.2(10)
C13P C12P C29P C30P -97.2(10)
C11P C12P C29P C30P 79.5(11)
C12P C13P C31P C32P 92.4(11)
C14P C13P C31P C32P -82.0(10)
C18P C17P C33P C34P -92.1(12)
C16P C17P C33P C34P 86.0(11)
C17P C18P C35P C36P 91.4(12)
C19P C18P C35P C36P -88.4(12)
C6S C1S C2S C3S 2(2)
C1S C2S C3S C4S -2(2)
C2S C3S C4S C5S 1(2)
C3S C4S C5S C6S 1(2)
C2S C1S C6S C5S 0.2(18)
C4S C5S C6S C1S -1.8(19)
C12S C7S C8S C9S 0.0
C7S C8S C9S C10S 0.0
C8S C9S C10S C11S 0.0
C9S C10S C11S C12S 0.0
C10S C11S C12S C7S 0.0
C8S C7S C12S C11S 0.0
